data_1556477
loop_
_publ_author_name
'Zeckert, K.'

_publ_section_title
;
 Monoanionic Tin Oligomers Featuring Sn-Sn or Sn-Pb Bonds: Synthesis and
 Characterization of a Tris(Triheteroarylstannyl)Stannate and -Plumbate
;
_journal_name_full Inorganics
_journal_page_first 19
_journal_paper_doi 10.3390/inorganics4020019
_journal_volume 4
_journal_year 2016
_chemical_formula_moiety 'C81 H108 Li N9 O9 Pb Sn3'
_chemical_formula_sum 'C81 H108 Li N9 O9 Pb Sn3'
_chemical_formula_weight 1921.96
_space_group_IT_number 2
_space_group_name_Hall '-P 1'
_space_group_name_H-M_alt 'P -1'
_symmetry_cell_setting triclinic
_symmetry_space_group_name_H-M 'P -1'
_atom_sites_solution_hydrogens geom
_atom_sites_solution_primary direct
_atom_sites_solution_secondary difmap
_cell_angle_alpha 88.874(2)
_cell_angle_beta 85.776(2)
_cell_angle_gamma 65.256(3)
_cell_formula_units_Z 4
_cell_length_a 17.2766(4)
_cell_length_b 19.4489(6)
_cell_length_c 28.6285(7)
_cell_measurement_reflns_used 17123
_cell_measurement_temperature 130(2)
_cell_measurement_theta_max 29.897
_cell_measurement_theta_min 3.042
_cell_volume 8711.9(5)
_computing_cell_refinement
;
        CrysAlisPro, Agilent Technologies,
        Version 1.171.36.32 (release 02-08-2013 CrysAlis171 .NET)
        (compiled Aug  2 2013,16:46:58)
;
_computing_data_collection
;
        CrysAlisPro, Agilent Technologies,
        Version 1.171.36.32 (release 02-08-2013 CrysAlis171 .NET)
        (compiled Aug  2 2013,16:46:58)
;
_computing_data_reduction
;
        CrysAlisPro, Agilent Technologies,
        Version 1.171.36.32 (release 02-08-2013 CrysAlis171 .NET)
        (compiled Aug  2 2013,16:46:58)
;
_computing_molecular_graphics 'Ortep-3 for Windows (Farrugia, 2008)'
_computing_structure_refinement 'SHELXL-97 (Sheldrick, 1997)'
_computing_structure_solution
;
 	SHELXS-97
 	Program for Crystal Structure Analysis (Release 97-2)
 	G. M. Sheldrick, Institut f\"ur Anorganische Chemie der Universit\"at,
 	Tammanstrasse 4, D-3400 G\"ottingen, Germany, 1998.
;
_diffrn_ambient_temperature 130(2)
_diffrn_detector_area_resol_mean 16.356
_diffrn_measured_fraction_theta_full 0.999
_diffrn_measured_fraction_theta_max 0.999
_diffrn_measurement_device_type 'Xcalibur, Sapphire3, Gemini'
_diffrn_measurement_method '\w scans'
_diffrn_orient_matrix_UB_11 -0.0367312
_diffrn_orient_matrix_UB_12 0.006441
_diffrn_orient_matrix_UB_13 -0.0121261
_diffrn_orient_matrix_UB_21 -0.0066741
_diffrn_orient_matrix_UB_22 0.0382252
_diffrn_orient_matrix_UB_23 -0.0035104
_diffrn_orient_matrix_UB_31 0.0257011
_diffrn_orient_matrix_UB_32 -0.0104964
_diffrn_orient_matrix_UB_33 -0.0213992
_diffrn_radiation_monochromator graphite
_diffrn_radiation_type MoK\a
_diffrn_radiation_wavelength 0.71073
_diffrn_reflns_av_R_equivalents 0.0391
_diffrn_reflns_av_unetI/netI 0.0712
_diffrn_reflns_limit_h_max 22
_diffrn_reflns_limit_h_min -22
_diffrn_reflns_limit_k_max 25
_diffrn_reflns_limit_k_min -25
_diffrn_reflns_limit_l_max 37
_diffrn_reflns_limit_l_min -37
_diffrn_reflns_number 74704
_diffrn_reflns_theta_full 27.88
_diffrn_reflns_theta_max 27.88
_diffrn_reflns_theta_min 2.79
_exptl_absorpt_coefficient_mu 2.833
_exptl_absorpt_correction_T_max 1
_exptl_absorpt_correction_T_min 0.7805
_exptl_absorpt_correction_type multi-scan
_exptl_absorpt_process_details
;
        CrysAlisPro, Agilent Technologies,
        Version 1.171.36.32 (release 02-08-2013 CrysAlis171 .NET)
        (compiled Aug  2 2013,16:46:58)
        Empirical absorption correction using spherical harmonics,
 implemented in SCALE3 ABSPACK scaling algorithm.
;
_exptl_crystal_colour yellow
_exptl_crystal_density_diffrn 1.465
_exptl_crystal_density_method 'not measured'
_exptl_crystal_description prism
_exptl_crystal_F_000 3856
_exptl_crystal_size_max 0.4
_exptl_crystal_size_mid 0.2
_exptl_crystal_size_min 0.04
_refine_diff_density_max 2.798
_refine_diff_density_min -1.643
_refine_diff_density_rms 0.128
_refine_ls_extinction_method none
_refine_ls_goodness_of_fit_ref 1.08
_refine_ls_hydrogen_treatment constr
_refine_ls_matrix_type full
_refine_ls_number_parameters 1922
_refine_ls_number_reflns 41501
_refine_ls_number_restraints 166
_refine_ls_restrained_S_all 1.082
_refine_ls_R_factor_all 0.0881
_refine_ls_R_factor_gt 0.0531
_refine_ls_shift/su_max 0.004
_refine_ls_shift/su_mean 0
_refine_ls_structure_factor_coef Fsqd
_refine_ls_weighting_details 'calc w=1/[\s^2^(Fo^2^)+(0.0231P)^2^+14.5643P] where P=(Fo^2^+2Fc^2^)/3'
_refine_ls_weighting_scheme calc
_refine_ls_wR_factor_gt 0.092
_refine_ls_wR_factor_ref 0.105
_reflns_number_gt 28567
_reflns_number_total 41501
_reflns_threshold_expression >2sigma(I)
_cod_data_source_file x1964.cif
_cod_data_source_block x1964
_cod_original_cell_volume 8711.9(4)
_cod_original_sg_symbol_H-M P-1
_cod_database_code 1556477

loop_
_symmetry_equiv_pos_as_xyz
'x, y, z'
'-x, -y, -z'

loop_
_atom_site_label
_atom_site_type_symbol
_atom_site_fract_x
_atom_site_fract_y
_atom_site_fract_z
_atom_site_U_iso_or_equiv
_atom_site_adp_type
_atom_site_occupancy
_atom_site_symmetry_multiplicity
_atom_site_calc_flag
_atom_site_refinement_flags
_atom_site_disorder_assembly
_atom_site_disorder_group
C1 C 0.9056(4) 0.4077(3) 0.6428(2) 0.0270(12) Uani 1 1 d . . .
C2 C 0.8788(4) 0.3986(3) 0.6880(2) 0.0303(13) Uani 1 1 d . . .
H2 H 0.9186 0.366 0.7086 0.036 Uiso 1 1 calc R . .
C3 C 0.7937(4) 0.4371(3) 0.7033(2) 0.0392(15) Uani 1 1 d . . .
H3 H 0.7743 0.431 0.7344 0.047 Uiso 1 1 calc R . .
C4 C 0.7380(4) 0.4841(4) 0.6730(2) 0.0381(15) Uani 1 1 d . . .
H4 H 0.6791 0.5116 0.6825 0.046 Uiso 1 1 calc R . .
C5 C 0.7701(4) 0.4902(4) 0.6281(2) 0.0352(14) Uani 1 1 d . . .
C6 C 0.7315(4) 0.5456(4) 0.5498(2) 0.0502(18) Uani 1 1 d U . .
C7 C 0.7940(5) 0.5808(4) 0.5429(2) 0.0547(19) Uani 1 1 d U . .
H7A H 0.7728 0.6281 0.561 0.082 Uiso 1 1 calc R . .
H7B H 0.8006 0.5914 0.5096 0.082 Uiso 1 1 calc R . .
H7C H 0.8494 0.5457 0.5534 0.082 Uiso 1 1 calc R . .
C8 C 0.7638(5) 0.4696(5) 0.5258(2) 0.060(2) Uani 1 1 d U . .
H8A H 0.8198 0.4366 0.5366 0.09 Uiso 1 1 calc R . .
H8B H 0.769 0.476 0.4918 0.09 Uiso 1 1 calc R . .
H8C H 0.7235 0.4468 0.5334 0.09 Uiso 1 1 calc R . .
C9 C 0.6454(5) 0.5984(6) 0.5335(3) 0.083(3) Uani 1 1 d U . .
H9A H 0.6049 0.5753 0.5392 0.124 Uiso 1 1 calc R . .
H9B H 0.6512 0.6076 0.4999 0.124 Uiso 1 1 calc R . .
H9C H 0.6242 0.6466 0.5508 0.124 Uiso 1 1 calc R . .
C10 C 1.0836(3) 0.4358(3) 0.61990(18) 0.0233(11) Uani 1 1 d . . .
C11 C 1.1627(4) 0.4296(3) 0.60301(19) 0.0291(13) Uani 1 1 d . . .
H11 H 1.2009 0.3861 0.5856 0.035 Uiso 1 1 calc R . .
C12 C 1.1860(4) 0.4885(3) 0.6119(2) 0.0309(13) Uani 1 1 d . . .
H12 H 1.2404 0.4852 0.6002 0.037 Uiso 1 1 calc R . .
C13 C 1.1309(3) 0.5509(3) 0.63735(19) 0.0279(12) Uani 1 1 d . . .
H13 H 1.1461 0.591 0.6443 0.033 Uiso 1 1 calc R . .
C14 C 1.0509(3) 0.5530(3) 0.65266(18) 0.0230(11) Uani 1 1 d . . .
C15 C 0.9095(3) 0.6286(3) 0.6925(2) 0.0292(13) Uani 1 1 d . . .
C16 C 0.8749(4) 0.7084(3) 0.7129(2) 0.0439(17) Uani 1 1 d . . .
H16A H 0.9097 0.7095 0.7382 0.066 Uiso 1 1 calc R . .
H16B H 0.8156 0.7237 0.7253 0.066 Uiso 1 1 calc R . .
H16C H 0.8771 0.7434 0.6883 0.066 Uiso 1 1 calc R . .
C17 C 0.9073(4) 0.5733(4) 0.7295(2) 0.0442(17) Uani 1 1 d . . .
H17A H 0.9299 0.5223 0.7156 0.066 Uiso 1 1 calc R . .
H17B H 0.8483 0.5877 0.7421 0.066 Uiso 1 1 calc R . .
H17C H 0.9423 0.5737 0.7548 0.066 Uiso 1 1 calc R . .
C18 C 0.8603(4) 0.6280(4) 0.6503(2) 0.0488(18) Uani 1 1 d . . .
H18A H 0.8609 0.6667 0.6281 0.073 Uiso 1 1 calc R . .
H18B H 0.8011 0.6386 0.661 0.073 Uiso 1 1 calc R . .
H18C H 0.8872 0.5781 0.635 0.073 Uiso 1 1 calc R . .
C19 C 1.0243(4) 0.3393(3) 0.54099(18) 0.0251(12) Uani 1 1 d . . .
C20 C 1.0189(4) 0.3952(3) 0.5098(2) 0.0335(14) Uani 1 1 d . . .
H20 H 1.0233 0.4394 0.5203 0.04 Uiso 1 1 calc R . .
C21 C 1.0071(5) 0.3879(4) 0.4633(2) 0.0455(17) Uani 1 1 d . . .
H21 H 1.0037 0.4265 0.4416 0.055 Uiso 1 1 calc R . .
C22 C 1.0005(4) 0.3237(3) 0.4490(2) 0.0391(15) Uani 1 1 d . . .
H22 H 0.9915 0.3172 0.4174 0.047 Uiso 1 1 calc R . .
C23 C 1.0073(4) 0.2691(3) 0.4818(2) 0.0345(14) Uani 1 1 d . . .
C24 C 0.9994(6) 0.1455(4) 0.4939(3) 0.055(2) Uani 1 1 d . . .
C25 C 0.9872(7) 0.0943(4) 0.4578(3) 0.080(3) Uani 1 1 d . . .
H25A H 0.9348 0.1229 0.4421 0.12 Uiso 1 1 calc R . .
H25B H 0.9829 0.0508 0.4737 0.12 Uiso 1 1 calc R . .
H25C H 1.0362 0.0764 0.4346 0.12 Uiso 1 1 calc R . .
C26 C 1.0816(6) 0.1052(4) 0.5168(3) 0.078(3) Uani 1 1 d . . .
H26A H 1.1297 0.0917 0.4931 0.117 Uiso 1 1 calc R . .
H26B H 1.0823 0.059 0.5316 0.117 Uiso 1 1 calc R . .
H26C H 1.0865 0.1383 0.5406 0.117 Uiso 1 1 calc R . .
C27 C 0.9237(6) 0.1751(6) 0.5290(3) 0.086(3) Uani 1 1 d . . .
H27A H 0.9351 0.2024 0.5541 0.128 Uiso 1 1 calc R . .
H27B H 0.9132 0.1327 0.5423 0.128 Uiso 1 1 calc R . .
H27C H 0.8733 0.2096 0.5135 0.128 Uiso 1 1 calc R . .
C28 C 1.3202(4) 0.1942(3) 0.5552(2) 0.0327(13) Uani 1 1 d . . .
C29 C 1.2631(4) 0.2083(4) 0.5209(2) 0.0417(16) Uani 1 1 d . . .
H29 H 1.2048 0.2196 0.5294 0.05 Uiso 1 1 calc R . .
C30 C 1.2912(5) 0.2059(5) 0.4744(2) 0.067(2) Uani 1 1 d . . .
H30 H 1.2518 0.2167 0.4509 0.081 Uiso 1 1 calc R . .
C31 C 1.3747(5) 0.1881(5) 0.4619(2) 0.067(2) Uani 1 1 d . . .
H31 H 1.3945 0.1861 0.4299 0.08 Uiso 1 1 calc R . .
C32 C 1.4301(4) 0.1732(4) 0.4970(2) 0.0462(18) Uani 1 1 d . . .
C33 C 1.5727(4) 0.1074(4) 0.4597(3) 0.062(2) Uani 1 1 d DU . .
C34 C 1.5597(9) 0.1621(8) 0.4172(4) 0.068(3) Uani 0.541(10) 1 d PDU A 1
H34A H 1.5097 0.1661 0.4013 0.102 Uiso 0.541(10) 1 calc PR A 1
H34B H 1.6105 0.1422 0.3952 0.102 Uiso 0.541(10) 1 calc PR A 1
H34C H 1.5508 0.2123 0.4285 0.102 Uiso 0.541(10) 1 calc PR A 1
C35 C 1.6613(8) 0.0937(12) 0.4742(7) 0.068(3) Uani 0.541(10) 1 d PDU A 1
H35A H 1.6635 0.1424 0.4796 0.102 Uiso 0.541(10) 1 calc PR A 1
H35B H 1.7045 0.0657 0.4492 0.102 Uiso 0.541(10) 1 calc PR A 1
H35C H 1.6728 0.0643 0.503 0.102 Uiso 0.541(10) 1 calc PR A 1
C36 C 1.5747(9) 0.0356(7) 0.4399(5) 0.068(3) Uani 0.541(10) 1 d PDU A 1
H36A H 1.5759 0.001 0.4654 0.102 Uiso 0.541(10) 1 calc PR A 1
H36B H 1.626 0.0116 0.4185 0.102 Uiso 0.541(10) 1 calc PR A 1
H36C H 1.5237 0.0475 0.4227 0.102 Uiso 0.541(10) 1 calc PR A 1
C34F C 1.5555(11) 0.0994(12) 0.4094(4) 0.080(3) Uani 0.459(10) 1 d PDU A 2
H34D H 1.5041 0.09 0.4088 0.12 Uiso 0.459(10) 1 calc PR A 2
H34E H 1.6044 0.0568 0.3942 0.12 Uiso 0.459(10) 1 calc PR A 2
H34F H 1.547 0.1461 0.3925 0.12 Uiso 0.459(10) 1 calc PR A 2
C35F C 1.6603(10) 0.1058(16) 0.4654(8) 0.080(3) Uani 0.459(10) 1 d PDU A 2
H35D H 1.6671 0.1109 0.4986 0.12 Uiso 0.459(10) 1 calc PR A 2
H35E H 1.6657 0.1477 0.448 0.12 Uiso 0.459(10) 1 calc PR A 2
H35F H 1.7047 0.0576 0.4531 0.12 Uiso 0.459(10) 1 calc PR A 2
C36F C 1.5662(11) 0.0402(8) 0.4878(6) 0.080(3) Uani 0.459(10) 1 d PDU A 2
H36D H 1.5694 0.0477 0.5212 0.12 Uiso 0.459(10) 1 calc PR A 2
H36E H 1.6135 -0.0073 0.477 0.12 Uiso 0.459(10) 1 calc PR A 2
H36F H 1.5118 0.0381 0.4828 0.12 Uiso 0.459(10) 1 calc PR A 2
C37 C 1.3493(4) 0.2672(3) 0.65220(19) 0.0289(13) Uani 1 1 d . . .
C38 C 1.3130(4) 0.3210(3) 0.6880(2) 0.0393(15) Uani 1 1 d . . .
H38 H 1.2562 0.3333 0.7005 0.047 Uiso 1 1 calc R . .
C39 C 1.3593(5) 0.3566(3) 0.7052(2) 0.0448(17) Uani 1 1 d . . .
H39 H 1.3351 0.393 0.7299 0.054 Uiso 1 1 calc R . .
C40 C 1.4413(5) 0.3386(4) 0.6862(2) 0.0453(17) Uani 1 1 d . . .
H40 H 1.4748 0.3622 0.6975 0.054 Uiso 1 1 calc R . .
C41 C 1.4735(4) 0.2854(4) 0.6503(2) 0.0342(14) Uani 1 1 d . . .
C42 C 1.5789(5) 0.3087(5) 0.5990(3) 0.060(2) Uani 1 1 d U . .
C43 C 1.6676(5) 0.2545(6) 0.5797(3) 0.084(3) Uani 1 1 d U . .
H43A H 1.7028 0.2299 0.6056 0.126 Uiso 1 1 calc R . .
H43B H 1.6941 0.2827 0.561 0.126 Uiso 1 1 calc R . .
H43C H 1.663 0.216 0.5599 0.126 Uiso 1 1 calc R . .
C44 C 1.5840(7) 0.3725(6) 0.6245(3) 0.100(3) Uani 1 1 d U . .
H44A H 1.5263 0.4123 0.6311 0.151 Uiso 1 1 calc R . .
H44B H 1.6184 0.393 0.6052 0.151 Uiso 1 1 calc R . .
H44C H 1.6105 0.3543 0.654 0.151 Uiso 1 1 calc R . .
C45 C 1.5185(5) 0.3337(6) 0.5605(3) 0.085(3) Uani 1 1 d U . .
H45A H 1.5199 0.2892 0.5445 0.128 Uiso 1 1 calc R . .
H45B H 1.5359 0.3642 0.5381 0.128 Uiso 1 1 calc R . .
H45C H 1.4604 0.3641 0.574 0.128 Uiso 1 1 calc R . .
C46 C 1.3881(4) 0.0935(3) 0.6513(2) 0.0288(13) Uani 1 1 d . . .
C47 C 1.3760(4) 0.0460(3) 0.6846(2) 0.0306(13) Uani 1 1 d . . .
H47 H 1.3201 0.0553 0.6975 0.037 Uiso 1 1 calc R . .
C48 C 1.4472(4) -0.0160(3) 0.6991(2) 0.0352(14) Uani 1 1 d . . .
H48 H 1.4403 -0.0485 0.7227 0.042 Uiso 1 1 calc R . .
C49 C 1.5266(4) -0.0298(3) 0.6795(2) 0.0357(14) Uani 1 1 d . . .
H49 H 1.5755 -0.0724 0.6884 0.043 Uiso 1 1 calc R . .
C50 C 1.5339(4) 0.0207(3) 0.6459(2) 0.0316(13) Uani 1 1 d . . .
C51 C 1.6900(4) -0.0173(4) 0.6409(2) 0.0389(15) Uani 1 1 d U . .
C52 C 1.6856(4) 0.0103(4) 0.6904(2) 0.0497(18) Uani 1 1 d U . .
H52A H 1.6596 0.0658 0.6912 0.074 Uiso 1 1 calc R . .
H52B H 1.7434 -0.0086 0.7012 0.074 Uiso 1 1 calc R . .
H52C H 1.6508 -0.0083 0.711 0.074 Uiso 1 1 calc R . .
C53 C 1.7269(5) -0.1032(4) 0.6370(3) 0.069(2) Uani 1 1 d U . .
H53A H 1.6971 -0.1224 0.6606 0.103 Uiso 1 1 calc R . .
H53B H 1.7879 -0.1245 0.6423 0.103 Uiso 1 1 calc R . .
H53C H 1.7195 -0.1179 0.6057 0.103 Uiso 1 1 calc R . .
C54 C 1.7422(4) 0.0116(5) 0.6082(3) 0.059(2) Uani 1 1 d . . .
H54A H 1.7442 -0.0066 0.5763 0.088 Uiso 1 1 calc R . .
H54B H 1.8004 -0.0068 0.6183 0.088 Uiso 1 1 calc R . .
H54C H 1.7158 0.0671 0.6088 0.088 Uiso 1 1 calc R . .
C55 C 0.9945(3) 0.2610(3) 0.77975(19) 0.0251(12) Uani 1 1 d . . .
C56 C 0.9536(4) 0.3076(4) 0.8175(2) 0.0341(14) Uani 1 1 d . . .
H56 H 0.9775 0.3387 0.8301 0.041 Uiso 1 1 calc R . .
C57 C 0.8770(4) 0.3091(3) 0.8373(2) 0.0343(14) Uani 1 1 d . . .
H57 H 0.8486 0.3399 0.864 0.041 Uiso 1 1 calc R . .
C58 C 0.8432(4) 0.2650(3) 0.8175(2) 0.0344(14) Uani 1 1 d . . .
H58 H 0.792 0.2633 0.8307 0.041 Uiso 1 1 calc R . .
C59 C 0.8855(3) 0.2234(3) 0.7780(2) 0.0276(13) Uani 1 1 d . . .
C60 C 0.8611(4) 0.1611(3) 0.7097(2) 0.0373(15) Uani 1 1 d . . .
C61 C 0.7895(4) 0.1359(4) 0.7035(3) 0.0529(19) Uani 1 1 d . . .
H61A H 0.7954 0.0943 0.7248 0.079 Uiso 1 1 calc R . .
H61B H 0.7932 0.1188 0.6711 0.079 Uiso 1 1 calc R . .
H61C H 0.734 0.1786 0.7106 0.079 Uiso 1 1 calc R . .
C62 C 0.9470(4) 0.0949(4) 0.7004(3) 0.057(2) Uani 1 1 d . . .
H62A H 0.9925 0.1122 0.7023 0.085 Uiso 1 1 calc R . .
H62B H 0.9506 0.0739 0.6691 0.085 Uiso 1 1 calc R . .
H62C H 0.9537 0.0558 0.7239 0.085 Uiso 1 1 calc R . .
C63 C 0.8524(5) 0.2266(4) 0.6781(2) 0.0477(17) Uani 1 1 d . . .
H63A H 0.7997 0.2707 0.6877 0.072 Uiso 1 1 calc R . .
H63B H 0.8504 0.2127 0.6457 0.072 Uiso 1 1 calc R . .
H63C H 0.9015 0.2389 0.6805 0.072 Uiso 1 1 calc R . .
C64 C 1.1224(3) 0.3532(3) 0.77245(18) 0.0246(12) Uani 1 1 d . . .
C65 C 1.1179(4) 0.4129(3) 0.74488(19) 0.0303(13) Uani 1 1 d . . .
H65 H 1.1067 0.4134 0.7129 0.036 Uiso 1 1 calc R . .
C66 C 1.1298(4) 0.4723(3) 0.7637(2) 0.0369(15) Uani 1 1 d . . .
H66 H 1.1288 0.513 0.7444 0.044 Uiso 1 1 calc R . .
C67 C 1.1429(4) 0.4722(3) 0.8097(2) 0.0360(15) Uani 1 1 d . . .
H67 H 1.1522 0.5119 0.8234 0.043 Uiso 1 1 calc R . .
C68 C 1.1421(4) 0.4120(4) 0.8362(2) 0.0357(15) Uani 1 1 d . . .
C69 C 1.1400(5) 0.3677(5) 0.9178(2) 0.0550(18) Uani 1 1 d U . .
C70 C 1.0594(5) 0.3577(6) 0.9163(3) 0.0749(14) Uani 1 1 d U . .
H70A H 1.0119 0.4069 0.9116 0.112 Uiso 1 1 calc R . .
H70B H 1.048 0.3363 0.9459 0.112 Uiso 1 1 calc R . .
H70C H 1.0651 0.3234 0.8904 0.112 Uiso 1 1 calc R . .
C71 C 1.1368(6) 0.4102(5) 0.9620(3) 0.0749(14) Uani 1 1 d U . .
H71A H 1.1883 0.4196 0.9621 0.112 Uiso 1 1 calc R . .
H71B H 1.1339 0.38 0.9894 0.112 Uiso 1 1 calc R . .
H71C H 1.0862 0.4587 0.9634 0.112 Uiso 1 1 calc R . .
C72 C 1.2157(6) 0.2945(6) 0.9131(3) 0.0749(14) Uani 1 1 d U . .
H72A H 1.215 0.2691 0.884 0.112 Uiso 1 1 calc R . .
H72B H 1.2147 0.2626 0.9398 0.112 Uiso 1 1 calc R . .
H72C H 1.2677 0.3033 0.9122 0.112 Uiso 1 1 calc R . .
C73 C 1.2113(3) 0.1616(3) 0.78298(19) 0.0256(12) Uani 1 1 d . . .
C74 C 1.2030(4) 0.0953(3) 0.7902(3) 0.0462(18) Uani 1 1 d U . .
H74 H 1.1561 0.0884 0.7792 0.055 Uiso 1 1 calc R . .
C75 C 1.2658(4) 0.0378(4) 0.8141(3) 0.070(3) Uani 1 1 d U . .
H75 H 1.2613 -0.0087 0.8201 0.083 Uiso 1 1 calc R . .
C76 C 1.3339(4) 0.0485(4) 0.8290(3) 0.0472(18) Uani 1 1 d U . .
H76 H 1.3759 0.0112 0.8465 0.057 Uiso 1 1 calc R . .
C77 C 1.3383(4) 0.1160(3) 0.8174(2) 0.0313(13) Uani 1 1 d U . .
C78 C 1.4448(4) 0.1705(4) 0.8076(2) 0.0412(16) Uani 1 1 d . . .
C79 C 1.3913(4) 0.2532(3) 0.8208(2) 0.0439(16) Uani 1 1 d . . .
H79A H 1.3361 0.2707 0.807 0.066 Uiso 1 1 calc R . .
H79B H 1.4213 0.2837 0.809 0.066 Uiso 1 1 calc R . .
H79C H 1.382 0.2585 0.855 0.066 Uiso 1 1 calc R . .
C80 C 1.4558(4) 0.1568(4) 0.7554(2) 0.0406(16) Uani 1 1 d . . .
H80A H 1.4899 0.1028 0.7488 0.061 Uiso 1 1 calc R . .
H80B H 1.4849 0.1861 0.7405 0.061 Uiso 1 1 calc R . .
H80C H 1.3995 0.1725 0.743 0.061 Uiso 1 1 calc R . .
C81 C 1.5319(4) 0.1422(4) 0.8279(3) 0.058(2) Uani 1 1 d . . .
H81A H 1.524 0.1542 0.8615 0.086 Uiso 1 1 calc R . .
H81B H 1.5654 0.167 0.8121 0.086 Uiso 1 1 calc R . .
H81C H 1.5621 0.0873 0.8232 0.086 Uiso 1 1 calc R . .
C82 C 0.2652(3) 0.8564(3) 0.71453(19) 0.0248(12) Uani 1 1 d . . .
C83 C 0.2859(3) 0.9091(3) 0.6897(2) 0.0288(13) Uani 1 1 d . . .
H83 H 0.34 0.9101 0.692 0.035 Uiso 1 1 calc R . .
C84 C 0.2271(4) 0.9602(3) 0.6616(2) 0.0338(14) Uani 1 1 d . . .
H84 H 0.2399 0.9974 0.645 0.041 Uiso 1 1 calc R . .
C85 C 0.1506(4) 0.9568(3) 0.6579(2) 0.0312(13) Uani 1 1 d . . .
H85 H 0.11 0.9899 0.6379 0.037 Uiso 1 1 calc R . .
C86 C 0.1339(3) 0.9032(3) 0.6844(2) 0.0275(12) Uani 1 1 d . . .
C87 C 0.0235(4) 0.8546(3) 0.7046(2) 0.0362(15) Uani 1 1 d . . .
C88 C -0.0655(4) 0.8825(4) 0.6869(3) 0.054(2) Uani 1 1 d . . .
H88A H -0.0971 0.9367 0.6939 0.081 Uiso 1 1 calc R . .
H88B H -0.0959 0.8546 0.7024 0.081 Uiso 1 1 calc R . .
H88C H -0.0606 0.8741 0.6529 0.081 Uiso 1 1 calc R . .
C89 C 0.0181(4) 0.8675(4) 0.7565(2) 0.0400(15) Uani 1 1 d . . .
H89A H 0.0759 0.8499 0.7671 0.06 Uiso 1 1 calc R . .
H89B H -0.0114 0.8394 0.7726 0.06 Uiso 1 1 calc R . .
H89C H -0.0136 0.9217 0.7636 0.06 Uiso 1 1 calc R . .
C90 C 0.0760(4) 0.7722(3) 0.6898(2) 0.0390(15) Uani 1 1 d . . .
H90A H 0.074 0.7668 0.656 0.058 Uiso 1 1 calc R . .
H90B H 0.0523 0.7401 0.7066 0.058 Uiso 1 1 calc R . .
H90C H 0.1353 0.7567 0.6973 0.058 Uiso 1 1 calc R . .
C91 C 0.3499(3) 0.6702(3) 0.73049(19) 0.0247(12) Uani 1 1 d . . .
C92 C 0.3619(4) 0.6074(3) 0.7565(2) 0.0300(13) Uani 1 1 d . . .
H92 H 0.3786 0.6041 0.7877 0.036 Uiso 1 1 calc R . .
C93 C 0.3496(4) 0.5481(3) 0.7368(2) 0.0388(15) Uani 1 1 d . . .
H93 H 0.3572 0.5041 0.7545 0.047 Uiso 1 1 calc R . .
C94 C 0.3264(4) 0.5541(3) 0.6920(2) 0.0365(15) Uani 1 1 d . . .
H94 H 0.3158 0.5153 0.6779 0.044 Uiso 1 1 calc R . .
C95 C 0.3187(4) 0.6187(4) 0.6674(2) 0.0355(14) Uani 1 1 d . . .
C96 C 0.3096(5) 0.6715(5) 0.5877(2) 0.052(2) Uani 1 1 d . . .
C97 C 0.2495(5) 0.7534(5) 0.5973(3) 0.064(2) Uani 1 1 d . . .
H97A H 0.1911 0.7576 0.6038 0.095 Uiso 1 1 calc R . .
H97B H 0.2515 0.7836 0.5698 0.095 Uiso 1 1 calc R . .
H97C H 0.2668 0.772 0.6244 0.095 Uiso 1 1 calc R . .
C98 C 0.2873(7) 0.6430(6) 0.5435(3) 0.094(3) Uani 1 1 d . . .
H98A H 0.3279 0.5904 0.537 0.141 Uiso 1 1 calc R . .
H98B H 0.2903 0.6746 0.517 0.141 Uiso 1 1 calc R . .
H98C H 0.2293 0.6457 0.5481 0.141 Uiso 1 1 calc R . .
C99 C 0.4021(5) 0.6580(6) 0.5835(3) 0.085(3) Uani 1 1 d . . .
H99A H 0.4155 0.6778 0.6115 0.127 Uiso 1 1 calc R . .
H99B H 0.413 0.684 0.5558 0.127 Uiso 1 1 calc R . .
H99C H 0.4381 0.6036 0.5803 0.127 Uiso 1 1 calc R . .
C100 C 0.4772(3) 0.7613(3) 0.72667(18) 0.0235(12) Uani 1 1 d . . .
C101 C 0.5152(4) 0.7183(3) 0.6874(2) 0.0338(14) Uani 1 1 d . . .
H101 H 0.487 0.6925 0.6729 0.041 Uiso 1 1 calc R . .
C102 C 0.5942(4) 0.7117(3) 0.6683(2) 0.0352(14) Uani 1 1 d . . .
H102 H 0.6206 0.6816 0.641 0.042 Uiso 1 1 calc R . .
C103 C 0.6333(3) 0.7497(3) 0.6899(2) 0.0299(13) Uani 1 1 d . . .
H103 H 0.6865 0.748 0.6773 0.036 Uiso 1 1 calc R . .
C104 C 0.5934(3) 0.7906(3) 0.73038(19) 0.0249(12) Uani 1 1 d . . .
C105 C 0.6286(4) 0.8419(3) 0.8007(2) 0.0323(14) Uani 1 1 d . . .
C106 C 0.7044(4) 0.8609(4) 0.8062(2) 0.0471(17) Uani 1 1 d . . .
H10A H 0.7574 0.8176 0.7958 0.071 Uiso 1 1 calc R . .
H10B H 0.7061 0.8724 0.8392 0.071 Uiso 1 1 calc R . .
H10C H 0.6985 0.905 0.7872 0.071 Uiso 1 1 calc R . .
C107 C 0.6375(5) 0.7721(4) 0.8282(2) 0.0464(17) Uani 1 1 d . . .
H10D H 0.5881 0.7608 0.824 0.07 Uiso 1 1 calc R . .
H10E H 0.64 0.7811 0.8615 0.07 Uiso 1 1 calc R . .
H10F H 0.69 0.729 0.8168 0.07 Uiso 1 1 calc R . .
C108 C 0.5461(4) 0.9097(4) 0.8139(2) 0.0477(18) Uani 1 1 d . . .
H10G H 0.5413 0.952 0.7933 0.072 Uiso 1 1 calc R . .
H10H H 0.5457 0.9244 0.8465 0.072 Uiso 1 1 calc R . .
H10I H 0.4978 0.8967 0.8105 0.072 Uiso 1 1 calc R . .
C109 C 0.1279(4) 0.7477(3) 0.8503(2) 0.0291(13) Uani 1 1 d . . .
C110 C 0.1668(4) 0.6969(3) 0.8139(2) 0.0346(14) Uani 1 1 d . . .
H110 H 0.2234 0.6872 0.8024 0.042 Uiso 1 1 calc R . .
C111 C 0.1241(4) 0.6601(3) 0.7940(2) 0.0377(15) Uani 1 1 d . . .
H111 H 0.1501 0.6264 0.7682 0.045 Uiso 1 1 calc R . .
C112 C 0.0434(4) 0.6729(3) 0.8122(2) 0.0359(14) Uani 1 1 d . . .
H112 H 0.0124 0.6483 0.7993 0.043 Uiso 1 1 calc R . .
C113 C 0.0087(4) 0.7223(3) 0.8496(2) 0.0311(13) Uani 1 1 d . . .
C114 C -0.0875(4) 0.6853(4) 0.8994(2) 0.0431(16) Uani 1 1 d . . .
C115 C -0.0953(6) 0.6248(5) 0.8708(3) 0.074(3) Uani 1 1 d . . .
H11A H -0.134 0.6483 0.846 0.111 Uiso 1 1 calc R . .
H11B H -0.1182 0.5954 0.8911 0.111 Uiso 1 1 calc R . .
H11C H -0.0389 0.5911 0.8567 0.111 Uiso 1 1 calc R . .
C116 C -0.1722(4) 0.7335(4) 0.9258(3) 0.059(2) Uani 1 1 d . . .
H11D H -0.1651 0.771 0.9453 0.089 Uiso 1 1 calc R . .
H11E H -0.1911 0.7011 0.9457 0.089 Uiso 1 1 calc R . .
H11F H -0.2151 0.7596 0.9034 0.089 Uiso 1 1 calc R . .
C117 C -0.0174(5) 0.6530(5) 0.9327(3) 0.066(2) Uani 1 1 d . . .
H11G H 0.0375 0.6256 0.9148 0.098 Uiso 1 1 calc R . .
H11H H -0.0293 0.6181 0.9542 0.098 Uiso 1 1 calc R . .
H11I H -0.0148 0.6942 0.9507 0.098 Uiso 1 1 calc R . .
C118 C 0.1543(4) 0.8050(3) 0.9522(2) 0.0371(15) Uani 1 1 d . . .
C119 C 0.2130(5) 0.7818(4) 0.9864(2) 0.0484(17) Uani 1 1 d . . .
H119 H 0.2709 0.7728 0.9787 0.058 Uiso 1 1 calc R . .
C120 C 0.1857(6) 0.7719(5) 1.0318(3) 0.066(2) Uani 1 1 d . . .
H120 H 0.225 0.7568 1.0556 0.079 Uiso 1 1 calc R . .
C121 C 0.1026(6) 0.7838(4) 1.0426(2) 0.064(2) Uani 1 1 d . . .
H121 H 0.0842 0.7742 1.0732 0.076 Uiso 1 1 calc R . .
C122 C 0.0460(5) 0.8103(4) 1.0077(2) 0.0439(17) Uani 1 1 d . . .
C123 C -0.0979(6) 0.8880(5) 1.0421(3) 0.068(2) Uani 1 1 d U . .
C124 C -0.0940(8) 0.8670(6) 1.0928(3) 0.125(4) Uani 1 1 d U . .
H12A H -0.0921 0.8162 1.0962 0.188 Uiso 1 1 calc R . .
H12B H -0.1447 0.9035 1.1107 0.188 Uiso 1 1 calc R . .
H12C H -0.0425 0.8678 1.1047 0.188 Uiso 1 1 calc R . .
C125 C -0.0811(6) 0.9562(5) 1.0315(4) 0.100(3) Uani 1 1 d U . .
H12D H -0.0225 0.9457 1.0384 0.149 Uiso 1 1 calc R . .
H12E H -0.1213 0.999 1.0508 0.149 Uiso 1 1 calc R . .
H12F H -0.0885 0.9686 0.9983 0.149 Uiso 1 1 calc R . .
C126 C -0.1837(6) 0.8986(6) 1.0266(3) 0.088(3) Uani 1 1 d U . .
H12G H -0.1846 0.906 0.9927 0.132 Uiso 1 1 calc R . .
H12H H -0.2286 0.943 1.0426 0.132 Uiso 1 1 calc R . .
H12I H -0.1936 0.8535 1.0346 0.132 Uiso 1 1 calc R . .
C127 C 0.0778(4) 0.9244(3) 0.8635(2) 0.0333(14) Uani 1 1 d . . .
C128 C 0.0878(4) 0.9778(4) 0.8348(3) 0.0476(18) Uani 1 1 d . . .
H128 H 0.1427 0.9711 0.8217 0.057 Uiso 1 1 calc R . .
C129 C 0.0146(5) 1.0426(4) 0.8253(3) 0.067(3) Uani 1 1 d . . .
H129 H 0.0198 1.0801 0.8051 0.08 Uiso 1 1 calc R . .
C130 C -0.0646(4) 1.0526(4) 0.8449(3) 0.058(2) Uani 1 1 d . . .
H130 H -0.1143 1.0972 0.8396 0.07 Uiso 1 1 calc R . .
C131 C -0.0687(4) 0.9943(4) 0.8728(3) 0.0434(17) Uani 1 1 d . . .
C132 C -0.2254(4) 1.0333(4) 0.8772(3) 0.0493(18) Uani 1 1 d . . .
C133 C -0.2631(5) 1.1169(4) 0.8909(3) 0.079(3) Uani 1 1 d . . .
H13A H -0.2529 1.1221 0.9236 0.118 Uiso 1 1 calc R . .
H13B H -0.3247 1.1396 0.8872 0.118 Uiso 1 1 calc R . .
H13C H -0.2358 1.1429 0.8706 0.118 Uiso 1 1 calc R . .
C134 C -0.2214(5) 1.0190(5) 0.8251(3) 0.063(2) Uani 1 1 d . . .
H13D H -0.1905 1.0453 0.8082 0.095 Uiso 1 1 calc R . .
H13E H -0.2795 1.038 0.8148 0.095 Uiso 1 1 calc R . .
H13F H -0.1916 0.9646 0.8185 0.095 Uiso 1 1 calc R . .
C135 C -0.2747(4) 0.9944(5) 0.9036(3) 0.060(2) Uani 1 1 d . . .
H13G H -0.2461 0.9397 0.8973 0.09 Uiso 1 1 calc R . .
H13H H -0.3329 1.0142 0.8933 0.09 Uiso 1 1 calc R . .
H13I H -0.2772 1.004 0.9373 0.09 Uiso 1 1 calc R . .
C136 C 0.3931(3) 0.5763(3) 0.88165(18) 0.0233(12) Uani 1 1 d . . .
C137 C 0.3143(4) 0.5803(3) 0.89947(19) 0.0263(12) Uani 1 1 d . . .
H137 H 0.2752 0.6235 0.9169 0.032 Uiso 1 1 calc R . .
C138 C 0.2937(4) 0.5198(3) 0.89129(19) 0.0299(13) Uani 1 1 d . . .
H138 H 0.2399 0.5217 0.9028 0.036 Uiso 1 1 calc R . .
C139 C 0.3515(4) 0.4574(3) 0.8665(2) 0.0289(13) Uani 1 1 d . . .
H139 H 0.3385 0.4157 0.8605 0.035 Uiso 1 1 calc R . .
C140 C 0.4295(4) 0.4574(3) 0.85038(19) 0.0259(12) Uani 1 1 d . . .
C141 C 0.5702(4) 0.3855(3) 0.8085(2) 0.0315(13) Uani 1 1 d . . .
C142 C 0.5644(4) 0.4408(3) 0.7699(2) 0.0388(15) Uani 1 1 d . . .
H14A H 0.5284 0.4366 0.7462 0.058 Uiso 1 1 calc R . .
H14B H 0.6218 0.4294 0.7555 0.058 Uiso 1 1 calc R . .
H14C H 0.5392 0.4924 0.7829 0.058 Uiso 1 1 calc R . .
C143 C 0.6224(4) 0.3921(3) 0.8468(2) 0.0367(15) Uani 1 1 d . . .
H14D H 0.5955 0.4435 0.8602 0.055 Uiso 1 1 calc R . .
H14E H 0.6803 0.3819 0.8336 0.055 Uiso 1 1 calc R . .
H14F H 0.6255 0.3554 0.8713 0.055 Uiso 1 1 calc R . .
C144 C 0.6087(4) 0.3049(3) 0.7891(2) 0.0398(15) Uani 1 1 d . . .
H14G H 0.6101 0.2698 0.8144 0.06 Uiso 1 1 calc R . .
H14H H 0.667 0.2922 0.7757 0.06 Uiso 1 1 calc R . .
H14I H 0.5739 0.3009 0.7647 0.06 Uiso 1 1 calc R . .
C145 C 0.4582(3) 0.6693(3) 0.95982(18) 0.0239(12) Uani 1 1 d . . .
C146 C 0.4635(3) 0.6125(3) 0.99082(19) 0.0278(12) Uani 1 1 d . . .
H146 H 0.4557 0.5698 0.9807 0.033 Uiso 1 1 calc R . .
C147 C 0.4801(4) 0.6182(3) 1.0367(2) 0.0367(15) Uani 1 1 d . . .
H147 H 0.4831 0.5798 1.0584 0.044 Uiso 1 1 calc R . .
C148 C 0.4924(4) 0.6803(4) 1.0506(2) 0.0374(15) Uani 1 1 d . . .
H148 H 0.5049 0.6854 1.0818 0.045 Uiso 1 1 calc R . .
C149 C 0.4859(4) 0.7350(3) 1.0172(2) 0.0298(13) Uani 1 1 d . . .
C150 C 0.5198(4) 0.8455(4) 1.0021(2) 0.0388(15) Uani 1 1 d . . .
C151 C 0.5985(5) 0.8000(4) 0.9708(3) 0.060(2) Uani 1 1 d . . .
H15A H 0.6447 0.7684 0.99 0.089 Uiso 1 1 calc R . .
H15B H 0.6163 0.8345 0.9522 0.089 Uiso 1 1 calc R . .
H15C H 0.5855 0.7677 0.9497 0.089 Uiso 1 1 calc R . .
C152 C 0.4453(5) 0.8937(4) 0.9752(3) 0.059(2) Uani 1 1 d . . .
H15D H 0.4342 0.8619 0.9528 0.089 Uiso 1 1 calc R . .
H15E H 0.4581 0.9324 0.9582 0.089 Uiso 1 1 calc R . .
H15F H 0.3947 0.9183 0.9969 0.089 Uiso 1 1 calc R . .
C153 C 0.5399(5) 0.8935(4) 1.0361(2) 0.0530(19) Uani 1 1 d . . .
H15G H 0.4907 0.9181 1.0587 0.08 Uiso 1 1 calc R . .
H15H H 0.5523 0.9322 1.0189 0.08 Uiso 1 1 calc R . .
H15I H 0.5898 0.8612 1.0528 0.08 Uiso 1 1 calc R . .
C154 C 0.5664(3) 0.6096(3) 0.85578(18) 0.0230(11) Uani 1 1 d . . .
C155 C 0.5904(4) 0.6139(3) 0.80914(19) 0.0295(13) Uani 1 1 d . . .
H155 H 0.5488 0.6419 0.788 0.035 Uiso 1 1 calc R . .
C156 C 0.6757(4) 0.5768(3) 0.7934(2) 0.0338(14) Uani 1 1 d . . .
H156 H 0.6929 0.5793 0.7614 0.041 Uiso 1 1 calc R . .
C157 C 0.7350(4) 0.5368(3) 0.8241(2) 0.0339(14) Uani 1 1 d . . .
H157 H 0.794 0.5112 0.8143 0.041 Uiso 1 1 calc R . .
C158 C 0.7055(4) 0.5351(3) 0.8702(2) 0.0284(13) Uani 1 1 d . . .
C159 C 0.7447(4) 0.4897(4) 0.9501(2) 0.0343(14) Uani 1 1 d . . .
C160 C 0.8335(4) 0.4423(4) 0.9674(2) 0.0484(18) Uani 1 1 d . . .
H16D H 0.8583 0.3926 0.9517 0.073 Uiso 1 1 calc R . .
H16E H 0.8283 0.4356 1.0013 0.073 Uiso 1 1 calc R . .
H16F H 0.8707 0.4683 0.9602 0.073 Uiso 1 1 calc R . .
C161 C 0.6894(4) 0.4467(4) 0.9573(2) 0.0402(15) Uani 1 1 d . . .
H16G H 0.6324 0.4777 0.947 0.06 Uiso 1 1 calc R . .
H16H H 0.6848 0.4351 0.9906 0.06 Uiso 1 1 calc R . .
H16I H 0.7153 0.3994 0.939 0.06 Uiso 1 1 calc R . .
C162 C 0.7044(4) 0.5667(4) 0.9737(2) 0.0429(16) Uani 1 1 d . . .
H16J H 0.7393 0.5946 0.9654 0.064 Uiso 1 1 calc R . .
H16K H 0.7011 0.5605 1.0078 0.064 Uiso 1 1 calc R . .
H16L H 0.6468 0.5949 0.9634 0.064 Uiso 1 1 calc R . .
N1 N 0.8507(3) 0.4545(3) 0.61281(16) 0.0291(11) Uani 1 1 d . . .
N2 N 1.0278(3) 0.4978(2) 0.64488(14) 0.0221(9) Uani 1 1 d . . .
N3 N 1.0178(3) 0.2754(2) 0.52665(16) 0.0285(11) Uani 1 1 d . . .
N4 N 1.4042(3) 0.1767(3) 0.54208(16) 0.0297(11) Uani 1 1 d . . .
N5 N 1.4292(3) 0.2499(3) 0.63396(16) 0.0284(11) Uani 1 1 d . . .
N6 N 1.4667(3) 0.0805(3) 0.63286(16) 0.0274(10) Uani 1 1 d . . .
N7 N 0.9594(3) 0.2189(3) 0.75933(16) 0.0284(11) Uani 1 1 d . . .
N8 N 1.1335(3) 0.3530(3) 0.81907(16) 0.0303(11) Uani 1 1 d . . .
N9 N 1.2795(3) 0.1716(3) 0.79522(17) 0.0322(11) Uani 1 1 d . . .
N10 N 0.1871(3) 0.8547(3) 0.71239(16) 0.0252(10) Uani 1 1 d . . .
N11 N 0.3288(3) 0.6765(3) 0.68518(16) 0.0325(11) Uani 1 1 d . . .
N12 N 0.5170(3) 0.7983(2) 0.74851(16) 0.0260(10) Uani 1 1 d . . .
N13 N 0.0485(3) 0.7601(3) 0.86810(16) 0.0281(11) Uani 1 1 d . . .
N14 N 0.0711(3) 0.8195(3) 0.96393(16) 0.0351(12) Uani 1 1 d . . .
N15 N 0.0001(3) 0.9332(3) 0.88169(18) 0.0348(12) Uani 1 1 d . . .
N16 N 0.4498(3) 0.5150(2) 0.85717(15) 0.0234(10) Uani 1 1 d . . .
N17 N 0.4696(3) 0.7310(2) 0.97322(15) 0.0263(10) Uani 1 1 d . . .
N18 N 0.6245(3) 0.5696(3) 0.88631(15) 0.0258(10) Uani 1 1 d . . .
O1 O 0.7112(3) 0.5394(3) 0.60005(14) 0.0489(12) Uani 1 1 d . . .
O2 O 0.9978(2) 0.6155(2) 0.67730(13) 0.0295(9) Uani 1 1 d . . .
O3 O 1.0018(3) 0.2065(2) 0.46511(15) 0.0524(13) Uani 1 1 d . . .
O4 O 1.5143(3) 0.1592(3) 0.49083(17) 0.0657(16) Uani 1 1 d U A .
O5 O 1.5557(3) 0.2595(3) 0.63150(15) 0.0459(12) Uani 1 1 d . . .
O6 O 1.6066(3) 0.0169(3) 0.62205(15) 0.0430(11) Uani 1 1 d . . .
O7 O 0.8465(3) 0.1831(2) 0.75896(15) 0.0384(10) Uani 1 1 d . . .
O8 O 1.1490(4) 0.4190(3) 0.88250(15) 0.0677(16) Uani 1 1 d U . .
O9 O 1.4086(3) 0.1218(2) 0.83105(16) 0.0474(12) Uani 1 1 d . . .
O10 O 0.0557(2) 0.9037(2) 0.67869(15) 0.0363(10) Uani 1 1 d . . .
O11 O 0.2955(4) 0.6216(3) 0.62285(15) 0.0574(14) Uani 1 1 d . . .
O12 O 0.6364(2) 0.8263(2) 0.75014(13) 0.0315(9) Uani 1 1 d . . .
O13 O -0.0726(3) 0.7409(2) 0.86915(14) 0.0363(10) Uani 1 1 d . . .
O14 O -0.0384(3) 0.8235(3) 1.01290(15) 0.0527(13) Uani 1 1 d . . .
O15 O -0.1409(3) 0.9942(3) 0.89441(18) 0.0500(12) Uani 1 1 d . . .
O16 O 0.4852(2) 0.3943(2) 0.82722(14) 0.0324(9) Uani 1 1 d . . .
O17 O 0.4973(3) 0.7956(2) 1.03312(14) 0.0404(11) Uani 1 1 d . . .
O18 O 0.7666(2) 0.4951(2) 0.89978(14) 0.0376(10) Uani 1 1 d . . .
Sn1 Sn 1.03673(2) 0.34830(2) 0.614688(13) 0.02282(8) Uani 1 1 d . . .
Sn2 Sn 1.28538(2) 0.19834(2) 0.629862(13) 0.02527(9) Uani 1 1 d . . .
Sn3 Sn 1.11555(2) 0.25218(2) 0.746157(13) 0.02368(8) Uani 1 1 d . . .
Sn4 Sn 0.35430(2) 0.77249(2) 0.758146(13) 0.02301(8) Uani 1 1 d . . .
Sn5 Sn 0.18556(2) 0.81764(2) 0.878317(14) 0.02926(9) Uani 1 1 d . . .
Sn6 Sn 0.43646(2) 0.66612(2) 0.886616(13) 0.02256(8) Uani 1 1 d . . .
Pb1 Pb 1.119103(14) 0.199061(11) 0.652415(7) 0.02392(5) Uani 1 1 d . . .
Pb2 Pb 0.350588(14) 0.819081(11) 0.854056(7) 0.02557(5) Uani 1 1 d . . .
Li1 Li 1.4863(6) 0.1571(6) 0.5916(4) 0.037(2) Uani 1 1 d . . .
Li2 Li -0.0115(7) 0.8460(6) 0.9149(3) 0.035(2) Uani 1 1 d . . .

loop_
_atom_site_aniso_label
_atom_site_aniso_U_11
_atom_site_aniso_U_22
_atom_site_aniso_U_33
_atom_site_aniso_U_23
_atom_site_aniso_U_13
_atom_site_aniso_U_12
C1 0.029(3) 0.017(3) 0.032(3) -0.004(2) -0.003(2) -0.007(3)
C2 0.030(3) 0.021(3) 0.035(3) 0.004(2) -0.002(3) -0.006(3)
C3 0.049(4) 0.034(4) 0.036(4) 0.002(3) 0.009(3) -0.020(3)
C4 0.022(3) 0.044(4) 0.042(4) -0.008(3) 0.006(3) -0.010(3)
C5 0.028(3) 0.044(4) 0.035(4) -0.005(3) -0.009(3) -0.016(3)
C6 0.041(4) 0.073(5) 0.033(4) -0.003(3) -0.017(3) -0.017(4)
C7 0.058(4) 0.062(5) 0.043(4) 0.007(4) -0.018(4) -0.023(4)
C8 0.077(5) 0.085(5) 0.032(4) -0.005(4) -0.018(4) -0.045(5)
C9 0.046(4) 0.129(8) 0.049(5) 0.009(5) -0.027(4) -0.010(5)
C10 0.025(3) 0.021(3) 0.022(3) 0.005(2) -0.005(2) -0.007(3)
C11 0.028(3) 0.028(3) 0.024(3) -0.002(2) -0.002(2) -0.004(3)
C12 0.023(3) 0.036(3) 0.031(3) 0.002(3) 0.001(2) -0.010(3)
C13 0.025(3) 0.027(3) 0.032(3) 0.003(2) -0.009(2) -0.011(3)
C14 0.023(3) 0.024(3) 0.020(3) 0.001(2) -0.005(2) -0.008(3)
C15 0.022(3) 0.026(3) 0.038(3) -0.012(2) -0.003(2) -0.008(3)
C16 0.033(4) 0.034(4) 0.057(4) -0.018(3) -0.008(3) -0.005(3)
C17 0.044(4) 0.041(4) 0.049(4) -0.015(3) 0.015(3) -0.021(4)
C18 0.033(4) 0.041(4) 0.064(5) -0.018(3) -0.020(3) -0.004(3)
C19 0.031(3) 0.017(3) 0.024(3) -0.004(2) -0.001(2) -0.008(3)
C20 0.047(4) 0.027(3) 0.028(3) 0.001(2) -0.007(3) -0.016(3)
C21 0.079(5) 0.037(4) 0.030(4) 0.015(3) -0.019(3) -0.031(4)
C22 0.058(4) 0.035(4) 0.027(3) 0.002(3) -0.015(3) -0.020(4)
C23 0.050(4) 0.027(3) 0.030(3) -0.001(2) -0.007(3) -0.018(3)
C24 0.100(6) 0.039(4) 0.044(4) 0.014(3) -0.019(4) -0.046(5)
C25 0.156(9) 0.051(5) 0.063(6) 0.010(4) -0.036(6) -0.070(6)
C26 0.124(8) 0.037(4) 0.073(6) 0.002(4) -0.044(6) -0.029(5)
C27 0.117(8) 0.103(8) 0.072(6) 0.000(5) 0.002(6) -0.082(7)
C28 0.029(3) 0.026(3) 0.038(4) -0.005(3) -0.001(3) -0.008(3)
C29 0.033(4) 0.046(4) 0.037(4) -0.006(3) -0.006(3) -0.007(3)
C30 0.065(5) 0.092(7) 0.031(4) -0.013(4) -0.010(4) -0.018(5)
C31 0.054(5) 0.116(8) 0.025(4) -0.020(4) 0.004(3) -0.032(5)
C32 0.040(4) 0.065(5) 0.031(4) -0.021(3) 0.007(3) -0.019(4)
C33 0.054(4) 0.062(5) 0.064(5) -0.025(4) 0.012(4) -0.019(4)
C34 0.059(5) 0.080(6) 0.070(6) -0.021(4) 0.016(4) -0.035(5)
C35 0.059(5) 0.080(6) 0.070(6) -0.021(4) 0.016(4) -0.035(5)
C36 0.059(5) 0.080(6) 0.070(6) -0.021(4) 0.016(4) -0.035(5)
C34F 0.061(6) 0.090(7) 0.077(7) -0.025(6) 0.019(6) -0.025(7)
C35F 0.061(6) 0.090(7) 0.077(7) -0.025(6) 0.019(6) -0.025(7)
C36F 0.061(6) 0.090(7) 0.077(7) -0.025(6) 0.019(6) -0.025(7)
C37 0.036(3) 0.023(3) 0.027(3) 0.003(2) -0.001(3) -0.012(3)
C38 0.051(4) 0.028(3) 0.038(4) -0.002(3) 0.003(3) -0.017(3)
C39 0.074(5) 0.027(3) 0.037(4) -0.004(3) 0.001(3) -0.026(4)
C40 0.074(5) 0.042(4) 0.038(4) 0.003(3) -0.012(4) -0.041(4)
C41 0.037(4) 0.042(4) 0.031(3) 0.010(3) -0.005(3) -0.025(3)
C42 0.062(5) 0.092(6) 0.046(5) 0.017(4) -0.011(3) -0.051(5)
C43 0.064(5) 0.129(8) 0.075(6) 0.027(5) -0.003(4) -0.057(5)
C44 0.145(9) 0.117(7) 0.095(7) 0.012(5) 0.008(6) -0.112(8)
C45 0.075(6) 0.134(9) 0.062(5) 0.052(5) -0.019(4) -0.058(6)
C46 0.035(3) 0.019(3) 0.034(3) -0.003(2) -0.006(3) -0.012(3)
C47 0.024(3) 0.015(3) 0.051(4) 0.003(2) -0.007(3) -0.006(3)
C48 0.044(4) 0.033(3) 0.039(4) 0.005(3) -0.011(3) -0.024(3)
C49 0.034(3) 0.024(3) 0.051(4) 0.008(3) -0.015(3) -0.012(3)
C50 0.025(3) 0.028(3) 0.042(4) 0.001(3) -0.007(3) -0.011(3)
C51 0.025(3) 0.038(3) 0.054(4) 0.000(3) -0.008(3) -0.013(3)
C52 0.041(4) 0.060(5) 0.059(4) -0.010(4) -0.006(3) -0.030(4)
C53 0.041(4) 0.042(4) 0.110(7) -0.021(4) -0.015(4) -0.002(4)
C54 0.034(4) 0.078(6) 0.060(5) 0.007(4) -0.008(3) -0.019(4)
C55 0.020(3) 0.029(3) 0.027(3) 0.006(2) -0.012(2) -0.009(3)
C56 0.032(3) 0.046(4) 0.031(3) -0.001(3) -0.008(3) -0.023(3)
C57 0.031(3) 0.041(4) 0.031(3) -0.005(3) -0.001(3) -0.015(3)
C58 0.027(3) 0.039(4) 0.040(4) 0.004(3) -0.004(3) -0.016(3)
C59 0.024(3) 0.016(3) 0.041(4) 0.002(2) -0.006(3) -0.006(3)
C60 0.040(4) 0.029(3) 0.048(4) -0.006(3) -0.004(3) -0.019(3)
C61 0.056(5) 0.056(5) 0.064(5) -0.016(4) -0.006(4) -0.039(4)
C62 0.050(5) 0.044(4) 0.079(6) -0.020(4) -0.001(4) -0.023(4)
C63 0.054(4) 0.043(4) 0.054(4) 0.003(3) -0.019(3) -0.026(4)
C64 0.025(3) 0.028(3) 0.022(3) 0.000(2) -0.002(2) -0.013(3)
C65 0.042(4) 0.030(3) 0.021(3) 0.001(2) -0.010(2) -0.016(3)
C66 0.055(4) 0.028(3) 0.030(3) 0.006(3) -0.008(3) -0.019(3)
C67 0.057(4) 0.032(3) 0.031(3) 0.002(3) -0.011(3) -0.029(3)
C68 0.051(4) 0.047(4) 0.022(3) 0.002(3) -0.011(3) -0.031(4)
C69 0.086(5) 0.088(5) 0.025(3) 0.014(3) -0.018(3) -0.067(4)
C70 0.089(4) 0.119(4) 0.039(3) 0.017(3) -0.014(2) -0.065(3)
C71 0.089(4) 0.119(4) 0.039(3) 0.017(3) -0.014(2) -0.065(3)
C72 0.089(4) 0.119(4) 0.039(3) 0.017(3) -0.014(2) -0.065(3)
C73 0.023(3) 0.022(3) 0.029(3) -0.005(2) 0.006(2) -0.008(3)
C74 0.015(3) 0.027(3) 0.098(6) 0.011(3) -0.001(3) -0.011(3)
C75 0.028(4) 0.030(4) 0.147(8) 0.033(4) -0.006(4) -0.010(3)
C76 0.021(3) 0.030(3) 0.081(5) 0.021(3) 0.002(3) -0.002(3)
C77 0.027(3) 0.027(3) 0.037(3) 0.002(3) -0.004(3) -0.008(3)
C78 0.041(4) 0.034(4) 0.056(4) 0.009(3) -0.021(3) -0.021(3)
C79 0.048(4) 0.035(4) 0.054(4) -0.003(3) -0.009(3) -0.021(4)
C80 0.035(4) 0.032(4) 0.055(4) -0.001(3) 0.000(3) -0.014(3)
C81 0.040(4) 0.047(4) 0.094(6) 0.014(4) -0.035(4) -0.022(4)
C82 0.025(3) 0.020(3) 0.028(3) -0.002(2) -0.004(2) -0.009(3)
C83 0.016(3) 0.025(3) 0.046(4) 0.002(3) -0.003(2) -0.009(3)
C84 0.027(3) 0.024(3) 0.048(4) 0.009(3) 0.003(3) -0.010(3)
C85 0.030(3) 0.020(3) 0.039(4) 0.011(2) -0.006(3) -0.007(3)
C86 0.026(3) 0.025(3) 0.035(3) 0.004(2) -0.006(2) -0.014(3)
C87 0.025(3) 0.037(4) 0.055(4) 0.017(3) -0.013(3) -0.020(3)
C88 0.038(4) 0.058(5) 0.078(6) 0.023(4) -0.026(4) -0.029(4)
C89 0.033(4) 0.039(4) 0.051(4) 0.009(3) -0.005(3) -0.017(3)
C90 0.029(3) 0.039(4) 0.056(4) 0.006(3) -0.011(3) -0.020(3)
C91 0.022(3) 0.029(3) 0.026(3) 0.000(2) -0.004(2) -0.014(3)
C92 0.033(3) 0.030(3) 0.029(3) 0.000(2) -0.009(2) -0.013(3)
C93 0.044(4) 0.023(3) 0.049(4) 0.005(3) -0.017(3) -0.011(3)
C94 0.042(4) 0.030(3) 0.041(4) -0.002(3) -0.012(3) -0.017(3)
C95 0.050(4) 0.041(4) 0.026(3) -0.001(3) -0.009(3) -0.028(3)
C96 0.083(6) 0.069(5) 0.023(4) -0.002(3) -0.005(3) -0.049(5)
C97 0.088(6) 0.076(6) 0.038(4) 0.020(4) -0.013(4) -0.045(6)
C98 0.164(10) 0.125(9) 0.032(5) 0.005(5) -0.032(5) -0.095(9)
C99 0.082(7) 0.148(10) 0.031(4) 0.002(5) 0.005(4) -0.056(7)
C100 0.027(3) 0.022(3) 0.025(3) 0.002(2) -0.011(2) -0.012(3)
C101 0.035(3) 0.043(4) 0.033(3) -0.002(3) -0.009(3) -0.024(3)
C102 0.033(3) 0.034(3) 0.036(4) -0.012(3) 0.003(3) -0.012(3)
C103 0.020(3) 0.029(3) 0.038(3) -0.005(3) 0.004(2) -0.008(3)
C104 0.025(3) 0.016(3) 0.035(3) 0.004(2) -0.010(2) -0.009(3)
C105 0.035(3) 0.031(3) 0.035(3) -0.005(3) -0.006(3) -0.018(3)
C106 0.048(4) 0.053(4) 0.053(4) -0.007(3) -0.009(3) -0.032(4)
C107 0.060(5) 0.038(4) 0.051(4) 0.007(3) -0.019(3) -0.028(4)
C108 0.045(4) 0.043(4) 0.054(4) -0.021(3) 0.000(3) -0.017(4)
C109 0.034(3) 0.024(3) 0.029(3) 0.005(2) -0.005(3) -0.011(3)
C110 0.033(3) 0.028(3) 0.041(4) -0.001(3) 0.009(3) -0.013(3)
C111 0.053(4) 0.029(3) 0.034(4) -0.007(3) 0.009(3) -0.023(3)
C112 0.045(4) 0.033(3) 0.038(4) 0.003(3) -0.006(3) -0.025(3)
C113 0.035(3) 0.031(3) 0.031(3) 0.007(3) -0.003(3) -0.017(3)
C114 0.040(4) 0.049(4) 0.042(4) 0.009(3) 0.003(3) -0.022(4)
C115 0.094(7) 0.066(6) 0.083(6) -0.006(5) 0.021(5) -0.057(6)
C116 0.048(5) 0.071(6) 0.059(5) 0.015(4) 0.009(4) -0.027(4)
C117 0.053(5) 0.074(6) 0.063(5) 0.041(4) -0.004(4) -0.022(5)
C118 0.049(4) 0.027(3) 0.031(3) 0.001(3) -0.011(3) -0.011(3)
C119 0.053(4) 0.041(4) 0.047(4) -0.002(3) -0.016(3) -0.013(4)
C120 0.099(7) 0.059(5) 0.046(5) 0.009(4) -0.041(5) -0.034(6)
C121 0.106(7) 0.055(5) 0.027(4) 0.006(3) -0.019(4) -0.030(5)
C122 0.065(5) 0.033(4) 0.029(4) -0.006(3) -0.001(3) -0.016(4)
C123 0.101(6) 0.051(5) 0.048(4) -0.022(4) 0.019(4) -0.030(5)
C124 0.175(11) 0.118(9) 0.040(5) -0.022(5) 0.029(5) -0.025(9)
C125 0.090(7) 0.045(5) 0.156(10) -0.027(5) 0.031(7) -0.026(5)
C126 0.079(6) 0.088(7) 0.091(7) -0.028(6) 0.035(5) -0.034(6)
C127 0.022(3) 0.028(3) 0.054(4) 0.008(3) -0.010(3) -0.013(3)
C128 0.029(4) 0.038(4) 0.086(6) 0.017(4) -0.008(3) -0.025(3)
C129 0.044(4) 0.043(4) 0.123(7) 0.049(5) -0.031(5) -0.026(4)
C130 0.033(4) 0.033(4) 0.112(7) 0.027(4) -0.027(4) -0.014(3)
C131 0.036(4) 0.032(4) 0.066(5) 0.010(3) -0.017(3) -0.016(3)
C132 0.028(4) 0.046(4) 0.071(5) -0.001(4) -0.016(3) -0.011(4)
C133 0.050(5) 0.041(5) 0.132(8) -0.006(5) -0.031(5) -0.001(4)
C134 0.051(5) 0.088(6) 0.066(6) 0.005(5) -0.015(4) -0.042(5)
C135 0.040(4) 0.069(5) 0.075(6) -0.007(4) -0.004(4) -0.026(4)
C136 0.031(3) 0.020(3) 0.022(3) 0.001(2) -0.007(2) -0.012(3)
C137 0.029(3) 0.025(3) 0.025(3) 0.005(2) -0.004(2) -0.012(3)
C138 0.028(3) 0.036(3) 0.029(3) -0.001(3) -0.002(2) -0.016(3)
C139 0.031(3) 0.023(3) 0.037(3) 0.001(2) -0.007(3) -0.015(3)
C140 0.030(3) 0.024(3) 0.027(3) 0.003(2) -0.008(2) -0.013(3)
C141 0.023(3) 0.030(3) 0.041(4) -0.008(3) 0.002(3) -0.012(3)
C142 0.040(4) 0.036(4) 0.041(4) -0.007(3) 0.000(3) -0.016(3)
C143 0.032(3) 0.027(3) 0.048(4) -0.010(3) -0.008(3) -0.007(3)
C144 0.025(3) 0.031(3) 0.056(4) -0.014(3) 0.000(3) -0.004(3)
C145 0.025(3) 0.025(3) 0.023(3) -0.004(2) -0.003(2) -0.011(3)
C146 0.032(3) 0.024(3) 0.033(3) -0.002(2) -0.003(2) -0.016(3)
C147 0.051(4) 0.035(3) 0.031(3) 0.004(3) -0.006(3) -0.025(3)
C148 0.049(4) 0.047(4) 0.023(3) 0.005(3) -0.010(3) -0.026(4)
C149 0.034(3) 0.026(3) 0.032(3) -0.003(2) 0.000(3) -0.015(3)
C150 0.057(4) 0.037(4) 0.035(4) -0.005(3) -0.001(3) -0.032(4)
C151 0.065(5) 0.064(5) 0.063(5) -0.016(4) 0.017(4) -0.044(5)
C152 0.084(6) 0.031(4) 0.065(5) -0.002(3) -0.019(4) -0.023(4)
C153 0.078(5) 0.048(4) 0.051(5) -0.010(3) -0.006(4) -0.043(5)
C154 0.026(3) 0.024(3) 0.021(3) -0.003(2) 0.002(2) -0.013(3)
C155 0.038(4) 0.020(3) 0.029(3) 0.005(2) -0.012(3) -0.010(3)
C156 0.040(4) 0.030(3) 0.030(3) -0.003(3) 0.010(3) -0.014(3)
C157 0.033(3) 0.037(4) 0.035(4) -0.002(3) 0.003(3) -0.019(3)
C158 0.026(3) 0.031(3) 0.030(3) -0.006(2) -0.004(2) -0.012(3)
C159 0.031(3) 0.044(4) 0.028(3) 0.000(3) -0.006(3) -0.014(3)
C160 0.032(4) 0.050(4) 0.051(4) -0.001(3) -0.015(3) -0.003(4)
C161 0.037(4) 0.046(4) 0.042(4) 0.012(3) -0.013(3) -0.021(3)
C162 0.033(4) 0.051(4) 0.041(4) -0.010(3) -0.007(3) -0.014(3)
N1 0.022(3) 0.035(3) 0.028(3) -0.008(2) -0.002(2) -0.009(2)
N2 0.026(2) 0.020(2) 0.020(2) 0.0057(18) -0.0054(18) -0.009(2)
N3 0.035(3) 0.018(2) 0.029(3) -0.0005(19) -0.005(2) -0.007(2)
N4 0.037(3) 0.025(3) 0.026(3) -0.008(2) 0.002(2) -0.011(2)
N5 0.032(3) 0.024(3) 0.028(3) 0.000(2) -0.004(2) -0.010(2)
N6 0.027(3) 0.021(2) 0.030(3) -0.003(2) -0.004(2) -0.006(2)
N7 0.023(3) 0.028(3) 0.035(3) 0.006(2) -0.004(2) -0.012(2)
N8 0.042(3) 0.038(3) 0.023(3) 0.003(2) -0.008(2) -0.027(3)
N9 0.040(3) 0.030(3) 0.035(3) 0.006(2) -0.012(2) -0.021(3)
N10 0.021(2) 0.027(2) 0.031(3) 0.004(2) -0.0093(19) -0.012(2)
N11 0.042(3) 0.037(3) 0.027(3) 0.003(2) -0.008(2) -0.025(3)
N12 0.022(2) 0.024(2) 0.032(3) 0.008(2) -0.005(2) -0.009(2)
N13 0.032(3) 0.027(3) 0.028(3) 0.004(2) -0.002(2) -0.015(2)
N14 0.051(3) 0.030(3) 0.024(3) 0.000(2) -0.005(2) -0.016(3)
N15 0.038(3) 0.027(3) 0.045(3) 0.003(2) -0.015(2) -0.017(3)
N16 0.025(2) 0.022(2) 0.025(2) 0.0009(19) -0.0074(19) -0.010(2)
N17 0.036(3) 0.022(2) 0.024(3) 0.0013(19) -0.003(2) -0.014(2)
N18 0.026(3) 0.030(3) 0.024(3) 0.001(2) -0.0037(19) -0.014(2)
O1 0.025(2) 0.074(4) 0.030(2) -0.004(2) -0.0051(18) -0.003(2)
O2 0.026(2) 0.023(2) 0.040(2) -0.0039(17) -0.0043(17) -0.0111(19)
O3 0.105(4) 0.038(3) 0.032(3) 0.006(2) -0.019(3) -0.046(3)
O4 0.048(3) 0.106(4) 0.050(3) -0.045(3) 0.021(2) -0.041(3)
O5 0.045(3) 0.065(3) 0.040(3) 0.014(2) -0.010(2) -0.034(3)
O6 0.027(2) 0.046(3) 0.051(3) 0.005(2) -0.006(2) -0.010(2)
O7 0.037(2) 0.038(2) 0.050(3) -0.005(2) -0.002(2) -0.026(2)
O8 0.133(5) 0.092(4) 0.023(2) 0.009(2) -0.024(3) -0.089(4)
O9 0.049(3) 0.046(3) 0.062(3) 0.024(2) -0.031(2) -0.030(3)
O10 0.027(2) 0.037(2) 0.052(3) 0.020(2) -0.0197(19) -0.018(2)
O11 0.104(4) 0.063(3) 0.032(3) 0.007(2) -0.026(3) -0.058(3)
O12 0.031(2) 0.035(2) 0.036(2) -0.0043(18) -0.0012(18) -0.021(2)
O13 0.034(2) 0.043(3) 0.037(2) 0.010(2) -0.0057(19) -0.021(2)
O14 0.074(4) 0.053(3) 0.032(3) -0.010(2) 0.015(2) -0.031(3)
O15 0.029(2) 0.040(3) 0.082(4) 0.005(2) -0.011(2) -0.014(2)
O16 0.026(2) 0.021(2) 0.051(3) -0.0075(18) -0.0009(19) -0.0091(19)
O17 0.064(3) 0.043(3) 0.029(2) -0.0043(19) 0.000(2) -0.037(3)
O18 0.026(2) 0.049(3) 0.031(2) 0.000(2) -0.0038(18) -0.008(2)
Sn1 0.0259(2) 0.01808(18) 0.02226(19) -0.00003(14) -0.00186(15) -0.00703(17)
Sn2 0.0248(2) 0.01994(19) 0.0285(2) 0.00001(15) -0.00144(16) -0.00688(18)
Sn3 0.0273(2) 0.0258(2) 0.0220(2) 0.00104(15) -0.00430(15) -0.01483(18)
Sn4 0.02246(19) 0.02435(19) 0.0259(2) 0.00224(15) -0.00638(15) -0.01275(18)
Sn5 0.0274(2) 0.0248(2) 0.0364(2) 0.00327(17) -0.00803(17) -0.01092(19)
Sn6 0.0250(2) 0.01940(18) 0.0245(2) 0.00095(15) -0.00543(15) -0.00990(17)
Pb1 0.02967(12) 0.01880(10) 0.02539(11) -0.00006(8) -0.00474(9) -0.01174(10)
Pb2 0.02929(12) 0.01947(11) 0.03125(12) 0.00150(8) -0.00948(9) -0.01232(10)
Li1 0.025(5) 0.035(6) 0.043(6) 0.000(5) -0.004(4) -0.006(5)
Li2 0.045(6) 0.037(6) 0.028(5) 0.003(4) -0.004(4) -0.022(6)

loop_
_atom_type_symbol
_atom_type_description
_atom_type_scat_dispersion_real
_atom_type_scat_dispersion_imag
_atom_type_scat_source
C C 0.0033 0.0016 'International Tables Vol C Tables 4.2.6.8 and 6.1.1.4'
H H 0 0 'International Tables Vol C Tables 4.2.6.8 and 6.1.1.4'
N N 0.0061 0.0033 'International Tables Vol C Tables 4.2.6.8 and 6.1.1.4'
O O 0.0106 0.006 'International Tables Vol C Tables 4.2.6.8 and 6.1.1.4'
Sn Sn -0.6537 1.4246 'International Tables Vol C Tables 4.2.6.8 and 6.1.1.4'
Pb Pb -3.3944 10.1111 'International Tables Vol C Tables 4.2.6.8 and 6.1.1.4'
Li Li -0.0003 0.0001 'International Tables Vol C Tables 4.2.6.8 and 6.1.1.4'

loop_
_geom_angle_atom_site_label_1
_geom_angle_atom_site_label_2
_geom_angle_atom_site_label_3
_geom_angle
_geom_angle_site_symmetry_1
_geom_angle_site_symmetry_3
N1 C1 C2 121.6(5) . .
N1 C1 Sn1 115.6(4) . .
C2 C1 Sn1 122.7(4) . .
C1 C2 C3 119.6(6) . .
C1 C2 H2 120.2 . .
C3 C2 H2 120.2 . .
C4 C3 C2 119.0(6) . .
C4 C3 H3 120.5 . .
C2 C3 H3 120.5 . .
C3 C4 C5 117.8(6) . .
C3 C4 H4 121.1 . .
C5 C4 H4 121.1 . .
N1 C5 O1 120.8(5) . .
N1 C5 C4 124.4(6) . .
O1 C5 C4 114.7(5) . .
O1 C6 C7 110.2(5) . .
O1 C6 C8 110.7(6) . .
C7 C6 C8 112.1(6) . .
O1 C6 C9 102.1(6) . .
C7 C6 C9 110.6(7) . .
C8 C6 C9 110.8(6) . .
C6 C7 H7A 109.5 . .
C6 C7 H7B 109.5 . .
H7A C7 H7B 109.5 . .
C6 C7 H7C 109.5 . .
H7A C7 H7C 109.5 . .
H7B C7 H7C 109.5 . .
C6 C8 H8A 109.5 . .
C6 C8 H8B 109.5 . .
H8A C8 H8B 109.5 . .
C6 C8 H8C 109.5 . .
H8A C8 H8C 109.5 . .
H8B C8 H8C 109.5 . .
C6 C9 H9A 109.5 . .
C6 C9 H9B 109.5 . .
H9A C9 H9B 109.5 . .
C6 C9 H9C 109.5 . .
H9A C9 H9C 109.5 . .
H9B C9 H9C 109.5 . .
N2 C10 C11 121.6(5) . .
N2 C10 Sn1 112.9(3) . .
C11 C10 Sn1 125.4(4) . .
C10 C11 C12 118.8(5) . .
C10 C11 H11 120.6 . .
C12 C11 H11 120.6 . .
C13 C12 C11 120.3(5) . .
C13 C12 H12 119.9 . .
C11 C12 H12 119.9 . .
C12 C13 C14 117.1(5) . .
C12 C13 H13 121.5 . .
C14 C13 H13 121.5 . .
N2 C14 O2 120.8(5) . .
N2 C14 C13 123.6(5) . .
O2 C14 C13 115.6(5) . .
O2 C15 C17 111.3(5) . .
O2 C15 C16 101.3(4) . .
C17 C15 C16 110.8(5) . .
O2 C15 C18 110.5(5) . .
C17 C15 C18 112.6(5) . .
C16 C15 C18 109.7(5) . .
C15 C16 H16A 109.5 . .
C15 C16 H16B 109.5 . .
H16A C16 H16B 109.5 . .
C15 C16 H16C 109.5 . .
H16A C16 H16C 109.5 . .
H16B C16 H16C 109.5 . .
C15 C17 H17A 109.5 . .
C15 C17 H17B 109.5 . .
H17A C17 H17B 109.5 . .
C15 C17 H17C 109.5 . .
H17A C17 H17C 109.5 . .
H17B C17 H17C 109.5 . .
C15 C18 H18A 109.5 . .
C15 C18 H18B 109.5 . .
H18A C18 H18B 109.5 . .
C15 C18 H18C 109.5 . .
H18A C18 H18C 109.5 . .
H18B C18 H18C 109.5 . .
N3 C19 C20 120.6(5) . .
N3 C19 Sn1 116.3(4) . .
C20 C19 Sn1 123.0(4) . .
C19 C20 C21 120.6(5) . .
C19 C20 H20 119.7 . .
C21 C20 H20 119.7 . .
C22 C21 C20 118.7(5) . .
C22 C21 H21 120.7 . .
C20 C21 H21 120.7 . .
C21 C22 C23 118.1(6) . .
C21 C22 H22 121 . .
C23 C22 H22 121 . .
N3 C23 O3 120.9(5) . .
N3 C23 C22 124.1(5) . .
O3 C23 C22 115.0(5) . .
O3 C24 C26 111.0(6) . .
O3 C24 C27 110.1(7) . .
C26 C24 C27 112.1(7) . .
O3 C24 C25 102.0(5) . .
C26 C24 C25 111.2(7) . .
C27 C24 C25 110.1(7) . .
C24 C25 H25A 109.5 . .
C24 C25 H25B 109.5 . .
H25A C25 H25B 109.5 . .
C24 C25 H25C 109.5 . .
H25A C25 H25C 109.5 . .
H25B C25 H25C 109.5 . .
C24 C26 H26A 109.5 . .
C24 C26 H26B 109.5 . .
H26A C26 H26B 109.5 . .
C24 C26 H26C 109.5 . .
H26A C26 H26C 109.5 . .
H26B C26 H26C 109.5 . .
C24 C27 H27A 109.5 . .
C24 C27 H27B 109.5 . .
H27A C27 H27B 109.5 . .
C24 C27 H27C 109.5 . .
H27A C27 H27C 109.5 . .
H27B C27 H27C 109.5 . .
N4 C28 C29 119.2(5) . .
N4 C28 Sn2 116.7(4) . .
C29 C28 Sn2 124.1(4) . .
C30 C29 C28 119.6(6) . .
C30 C29 H29 120.2 . .
C28 C29 H29 120.2 . .
C31 C30 C29 120.6(7) . .
C31 C30 H30 119.7 . .
C29 C30 H30 119.7 . .
C30 C31 C32 118.1(6) . .
C30 C31 H31 121 . .
C32 C31 H31 121 . .
N4 C32 O4 111.7(6) . .
N4 C32 C31 122.4(6) . .
O4 C32 C31 125.6(6) . .
O4 C33 C36 130.4(8) . .
O4 C33 C34F 123.4(9) . .
C36 C33 C34F 56.8(8) . .
O4 C33 C35F 108.8(12) . .
C36 C33 C35F 114.4(15) . .
C34F C33 C35F 114.0(10) . .
O4 C33 C35 107.0(10) . .
C36 C33 C35 109.8(9) . .
C34F C33 C35 122.4(12) . .
C35F C33 C35 12.7(12) . .
O4 C33 C36F 91.5(8) . .
C36 C33 C36F 53.1(8) . .
C34F C33 C36F 107.8(9) . .
C35F C33 C36F 108.1(9) . .
C35 C33 C36F 95.8(10) . .
O4 C33 C34 97.0(7) . .
C36 C33 C34 105.5(7) . .
C34F C33 C34 48.9(8) . .
C35F C33 C34 90.7(10) . .
C35 C33 C34 103.3(8) . .
C36F C33 C34 155.7(8) . .
C33 C34 H34A 109.5 . .
C33 C34 H34B 109.5 . .
C33 C34 H34C 109.5 . .
C33 C35 H35A 109.5 . .
C33 C35 H35B 109.5 . .
C33 C35 H35C 109.5 . .
C33 C36 H36A 109.5 . .
C33 C36 H36B 109.5 . .
C33 C36 H36C 109.5 . .
C33 C34F H34D 109.5 . .
C33 C34F H34E 109.5 . .
H34D C34F H34E 109.5 . .
C33 C34F H34F 109.5 . .
H34D C34F H34F 109.5 . .
H34E C34F H34F 109.5 . .
C33 C35F H35D 109.5 . .
C33 C35F H35E 109.5 . .
H35D C35F H35E 109.5 . .
C33 C35F H35F 109.5 . .
H35D C35F H35F 109.5 . .
H35E C35F H35F 109.5 . .
C33 C36F H36D 109.5 . .
C33 C36F H36E 109.5 . .
H36D C36F H36E 109.5 . .
C33 C36F H36F 109.5 . .
H36D C36F H36F 109.5 . .
H36E C36F H36F 109.5 . .
N5 C37 C38 120.6(5) . .
N5 C37 Sn2 117.6(4) . .
C38 C37 Sn2 121.5(4) . .
C39 C38 C37 120.0(6) . .
C39 C38 H38 120 . .
C37 C38 H38 120 . .
C38 C39 C40 119.1(6) . .
C38 C39 H39 120.5 . .
C40 C39 H39 120.5 . .
C39 C40 C41 118.2(6) . .
C39 C40 H40 120.9 . .
C41 C40 H40 120.9 . .
N5 C41 O5 114.0(6) . .
N5 C41 C40 122.9(6) . .
O5 C41 C40 122.9(6) . .
O5 C42 C44 111.3(6) . .
O5 C42 C45 109.6(6) . .
C44 C42 C45 113.6(8) . .
O5 C42 C43 101.5(7) . .
C44 C42 C43 109.9(7) . .
C45 C42 C43 110.3(7) . .
C42 C43 H43A 109.5 . .
C42 C43 H43B 109.5 . .
H43A C43 H43B 109.5 . .
C42 C43 H43C 109.5 . .
H43A C43 H43C 109.5 . .
H43B C43 H43C 109.5 . .
C42 C44 H44A 109.5 . .
C42 C44 H44B 109.5 . .
H44A C44 H44B 109.5 . .
C42 C44 H44C 109.5 . .
H44A C44 H44C 109.5 . .
H44B C44 H44C 109.5 . .
C42 C45 H45A 109.5 . .
C42 C45 H45B 109.5 . .
H45A C45 H45B 109.5 . .
C42 C45 H45C 109.5 . .
H45A C45 H45C 109.5 . .
H45B C45 H45C 109.5 . .
N6 C46 C47 120.9(5) . .
N6 C46 Sn2 115.6(4) . .
C47 C46 Sn2 123.3(4) . .
C46 C47 C48 118.8(5) . .
C46 C47 H47 120.6 . .
C48 C47 H47 120.6 . .
C49 C48 C47 119.9(6) . .
C49 C48 H48 120 . .
C47 C48 H48 120 . .
C48 C49 C50 118.0(6) . .
C48 C49 H49 121 . .
C50 C49 H49 121 . .
N6 C50 O6 110.5(5) . .
N6 C50 C49 122.3(5) . .
O6 C50 C49 127.1(5) . .
O6 C51 C54 102.2(5) . .
O6 C51 C52 110.7(5) . .
C54 C51 C52 110.6(5) . .
O6 C51 C53 110.8(5) . .
C54 C51 C53 109.4(6) . .
C52 C51 C53 112.6(6) . .
C51 C52 H52A 109.5 . .
C51 C52 H52B 109.5 . .
H52A C52 H52B 109.5 . .
C51 C52 H52C 109.5 . .
H52A C52 H52C 109.5 . .
H52B C52 H52C 109.5 . .
C51 C53 H53A 109.5 . .
C51 C53 H53B 109.5 . .
H53A C53 H53B 109.5 . .
C51 C53 H53C 109.5 . .
H53A C53 H53C 109.5 . .
H53B C53 H53C 109.5 . .
C51 C54 H54A 109.5 . .
C51 C54 H54B 109.5 . .
H54A C54 H54B 109.5 . .
C51 C54 H54C 109.5 . .
H54A C54 H54C 109.5 . .
H54B C54 H54C 109.5 . .
N7 C55 C56 121.6(5) . .
N7 C55 Sn3 115.2(4) . .
C56 C55 Sn3 123.1(4) . .
C55 C56 C57 119.5(5) . .
C55 C56 H56 120.3 . .
C57 C56 H56 120.3 . .
C58 C57 C56 118.7(6) . .
C58 C57 H57 120.7 . .
C56 C57 H57 120.7 . .
C59 C58 C57 118.2(5) . .
C59 C58 H58 120.9 . .
C57 C58 H58 120.9 . .
N7 C59 O7 120.3(5) . .
N7 C59 C58 124.6(5) . .
O7 C59 C58 115.1(5) . .
O7 C60 C63 112.0(5) . .
O7 C60 C62 110.7(5) . .
C63 C60 C62 111.3(6) . .
O7 C60 C61 101.9(5) . .
C63 C60 C61 110.8(6) . .
C62 C60 C61 109.8(5) . .
C60 C61 H61A 109.5 . .
C60 C61 H61B 109.5 . .
H61A C61 H61B 109.5 . .
C60 C61 H61C 109.5 . .
H61A C61 H61C 109.5 . .
H61B C61 H61C 109.5 . .
C60 C62 H62A 109.5 . .
C60 C62 H62B 109.5 . .
H62A C62 H62B 109.5 . .
C60 C62 H62C 109.5 . .
H62A C62 H62C 109.5 . .
H62B C62 H62C 109.5 . .
C60 C63 H63A 109.5 . .
C60 C63 H63B 109.5 . .
H63A C63 H63B 109.5 . .
C60 C63 H63C 109.5 . .
H63A C63 H63C 109.5 . .
H63B C63 H63C 109.5 . .
N8 C64 C65 121.2(5) . .
N8 C64 Sn3 115.1(4) . .
C65 C64 Sn3 123.7(4) . .
C64 C65 C66 120.0(5) . .
C64 C65 H65 120 . .
C66 C65 H65 120 . .
C67 C66 C65 119.5(5) . .
C67 C66 H66 120.3 . .
C65 C66 H66 120.3 . .
C66 C67 C68 117.6(5) . .
C66 C67 H67 121.2 . .
C68 C67 H67 121.2 . .
N8 C68 O8 121.5(5) . .
N8 C68 C67 124.5(5) . .
O8 C68 C67 114.0(5) . .
O8 C69 C72 109.0(6) . .
O8 C69 C70 113.3(6) . .
C72 C69 C70 111.5(7) . .
O8 C69 C71 100.7(6) . .
C72 C69 C71 112.4(7) . .
C70 C69 C71 109.5(7) . .
C69 C70 H70A 109.5 . .
C69 C70 H70B 109.5 . .
H70A C70 H70B 109.5 . .
C69 C70 H70C 109.5 . .
H70A C70 H70C 109.5 . .
H70B C70 H70C 109.5 . .
C69 C71 H71A 109.5 . .
C69 C71 H71B 109.5 . .
H71A C71 H71B 109.5 . .
C69 C71 H71C 109.5 . .
H71A C71 H71C 109.5 . .
H71B C71 H71C 109.5 . .
C69 C72 H72A 109.5 . .
C69 C72 H72B 109.5 . .
H72A C72 H72B 109.5 . .
C69 C72 H72C 109.5 . .
H72A C72 H72C 109.5 . .
H72B C72 H72C 109.5 . .
N9 C73 C74 122.6(5) . .
N9 C73 Sn3 118.0(4) . .
C74 C73 Sn3 119.2(4) . .
C73 C74 C75 117.9(6) . .
C73 C74 H74 121 . .
C75 C74 H74 121 . .
C76 C75 C74 120.1(6) . .
C76 C75 H75 120 . .
C74 C75 H75 120 . .
C75 C76 C77 116.9(6) . .
C75 C76 H76 121.5 . .
C77 C76 H76 121.5 . .
N9 C77 O9 121.6(5) . .
N9 C77 C76 124.2(6) . .
O9 C77 C76 114.2(5) . .
O9 C78 C80 110.4(5) . .
O9 C78 C79 110.8(5) . .
C80 C78 C79 112.6(5) . .
O9 C78 C81 101.7(5) . .
C80 C78 C81 110.2(6) . .
C79 C78 C81 110.5(5) . .
C78 C79 H79A 109.5 . .
C78 C79 H79B 109.5 . .
H79A C79 H79B 109.5 . .
C78 C79 H79C 109.5 . .
H79A C79 H79C 109.5 . .
H79B C79 H79C 109.5 . .
C78 C80 H80A 109.5 . .
C78 C80 H80B 109.5 . .
H80A C80 H80B 109.5 . .
C78 C80 H80C 109.5 . .
H80A C80 H80C 109.5 . .
H80B C80 H80C 109.5 . .
C78 C81 H81A 109.5 . .
C78 C81 H81B 109.5 . .
H81A C81 H81B 109.5 . .
C78 C81 H81C 109.5 . .
H81A C81 H81C 109.5 . .
H81B C81 H81C 109.5 . .
N10 C82 C83 121.4(5) . .
N10 C82 Sn4 116.6(4) . .
C83 C82 Sn4 122.0(4) . .
C84 C83 C82 119.4(5) . .
C84 C83 H83 120.3 . .
C82 C83 H83 120.3 . .
C85 C84 C83 119.4(5) . .
C85 C84 H84 120.3 . .
C83 C84 H84 120.3 . .
C84 C85 C86 117.9(5) . .
C84 C85 H85 121 . .
C86 C85 H85 121 . .
N10 C86 O10 121.3(5) . .
N10 C86 C85 124.7(5) . .
O10 C86 C85 114.0(5) . .
O10 C87 C89 111.4(5) . .
O10 C87 C88 100.5(5) . .
C89 C87 C88 110.7(6) . .
O10 C87 C90 110.4(5) . .
C89 C87 C90 113.3(5) . .
C88 C87 C90 109.8(5) . .
C87 C88 H88A 109.5 . .
C87 C88 H88B 109.5 . .
H88A C88 H88B 109.5 . .
C87 C88 H88C 109.5 . .
H88A C88 H88C 109.5 . .
H88B C88 H88C 109.5 . .
C87 C89 H89A 109.5 . .
C87 C89 H89B 109.5 . .
H89A C89 H89B 109.5 . .
C87 C89 H89C 109.5 . .
H89A C89 H89C 109.5 . .
H89B C89 H89C 109.5 . .
C87 C90 H90A 109.5 . .
C87 C90 H90B 109.5 . .
H90A C90 H90B 109.5 . .
C87 C90 H90C 109.5 . .
H90A C90 H90C 109.5 . .
H90B C90 H90C 109.5 . .
N11 C91 C92 122.5(5) . .
N11 C91 Sn4 113.5(4) . .
C92 C91 Sn4 123.8(4) . .
C91 C92 C93 119.3(5) . .
C91 C92 H92 120.4 . .
C93 C92 H92 120.4 . .
C94 C93 C92 119.0(6) . .
C94 C93 H93 120.5 . .
C92 C93 H93 120.5 . .
C93 C94 C95 118.0(5) . .
C93 C94 H94 121 . .
C95 C94 H94 121 . .
N11 C95 O11 120.0(5) . .
N11 C95 C94 124.6(5) . .
O11 C95 C94 115.4(5) . .
O11 C96 C99 110.3(7) . .
O11 C96 C97 111.6(6) . .
C99 C96 C97 113.2(7) . .
O11 C96 C98 100.9(6) . .
C99 C96 C98 109.9(7) . .
C97 C96 C98 110.2(7) . .
C96 C97 H97A 109.5 . .
C96 C97 H97B 109.5 . .
H97A C97 H97B 109.5 . .
C96 C97 H97C 109.5 . .
H97A C97 H97C 109.5 . .
H97B C97 H97C 109.5 . .
C96 C98 H98A 109.5 . .
C96 C98 H98B 109.5 . .
H98A C98 H98B 109.5 . .
C96 C98 H98C 109.5 . .
H98A C98 H98C 109.5 . .
H98B C98 H98C 109.5 . .
C96 C99 H99A 109.5 . .
C96 C99 H99B 109.5 . .
H99A C99 H99B 109.5 . .
C96 C99 H99C 109.5 . .
H99A C99 H99C 109.5 . .
H99B C99 H99C 109.5 . .
C101 C100 N12 120.4(5) . .
C101 C100 Sn4 122.4(4) . .
N12 C100 Sn4 117.1(4) . .
C100 C101 C102 121.2(5) . .
C100 C101 H101 119.4 . .
C102 C101 H101 119.4 . .
C103 C102 C101 118.2(5) . .
C103 C102 H102 120.9 . .
C101 C102 H102 120.9 . .
C102 C103 C104 118.5(5) . .
C102 C103 H103 120.8 . .
C104 C103 H103 120.8 . .
N12 C104 O12 121.1(5) . .
N12 C104 C103 123.7(5) . .
O12 C104 C103 115.1(5) . .
O12 C105 C108 110.3(5) . .
O12 C105 C107 110.4(5) . .
C108 C105 C107 112.8(5) . .
O12 C105 C106 101.9(5) . .
C108 C105 C106 110.1(5) . .
C107 C105 C106 110.9(5) . .
C105 C106 H10A 109.5 . .
C105 C106 H10B 109.5 . .
H10A C106 H10B 109.5 . .
C105 C106 H10C 109.5 . .
H10A C106 H10C 109.5 . .
H10B C106 H10C 109.5 . .
C105 C107 H10D 109.5 . .
C105 C107 H10E 109.5 . .
H10D C107 H10E 109.5 . .
C105 C107 H10F 109.5 . .
H10D C107 H10F 109.5 . .
H10E C107 H10F 109.5 . .
C105 C108 H10G 109.5 . .
C105 C108 H10H 109.5 . .
H10G C108 H10H 109.5 . .
C105 C108 H10I 109.5 . .
H10G C108 H10I 109.5 . .
H10H C108 H10I 109.5 . .
N13 C109 C110 120.4(5) . .
N13 C109 Sn5 116.9(4) . .
C110 C109 Sn5 122.5(4) . .
C109 C110 C111 120.5(6) . .
C109 C110 H110 119.8 . .
C111 C110 H110 119.8 . .
C112 C111 C110 118.9(6) . .
C112 C111 H111 120.5 . .
C110 C111 H111 120.5 . .
C111 C112 C113 118.1(6) . .
C111 C112 H112 120.9 . .
C113 C112 H112 120.9 . .
N13 C113 O13 114.0(5) . .
N13 C113 C112 123.3(5) . .
O13 C113 C112 122.5(5) . .
O13 C114 C115 111.1(5) . .
O13 C114 C117 109.5(5) . .
C115 C114 C117 112.2(7) . .
O13 C114 C116 102.2(5) . .
C115 C114 C116 110.8(6) . .
C117 C114 C116 110.6(6) . .
C114 C115 H11A 109.5 . .
C114 C115 H11B 109.5 . .
H11A C115 H11B 109.5 . .
C114 C115 H11C 109.5 . .
H11A C115 H11C 109.5 . .
H11B C115 H11C 109.5 . .
C114 C116 H11D 109.5 . .
C114 C116 H11E 109.5 . .
H11D C116 H11E 109.5 . .
C114 C116 H11F 109.5 . .
H11D C116 H11F 109.5 . .
H11E C116 H11F 109.5 . .
C114 C117 H11G 109.5 . .
C114 C117 H11H 109.5 . .
H11G C117 H11H 109.5 . .
C114 C117 H11I 109.5 . .
H11G C117 H11I 109.5 . .
H11H C117 H11I 109.5 . .
N14 C118 C119 119.9(6) . .
N14 C118 Sn5 115.4(4) . .
C119 C118 Sn5 124.7(5) . .
C120 C119 C118 119.0(7) . .
C120 C119 H119 120.5 . .
C118 C119 H119 120.5 . .
C121 C120 C119 120.4(7) . .
C121 C120 H120 119.8 . .
C119 C120 H120 119.8 . .
C120 C121 C122 118.0(7) . .
C120 C121 H121 121 . .
C122 C121 H121 121 . .
N14 C122 O14 112.7(6) . .
N14 C122 C121 122.3(7) . .
O14 C122 C121 124.8(7) . .
O14 C123 C125 110.0(7) . .
O14 C123 C124 110.3(7) . .
C125 C123 C124 113.8(8) . .
O14 C123 C126 102.5(6) . .
C125 C123 C126 111.1(9) . .
C124 C123 C126 108.5(8) . .
C123 C124 H12A 109.5 . .
C123 C124 H12B 109.5 . .
H12A C124 H12B 109.5 . .
C123 C124 H12C 109.5 . .
H12A C124 H12C 109.5 . .
H12B C124 H12C 109.5 . .
C123 C125 H12D 109.5 . .
C123 C125 H12E 109.5 . .
H12D C125 H12E 109.5 . .
C123 C125 H12F 109.5 . .
H12D C125 H12F 109.5 . .
H12E C125 H12F 109.5 . .
C123 C126 H12G 109.5 . .
C123 C126 H12H 109.5 . .
H12G C126 H12H 109.5 . .
C123 C126 H12I 109.5 . .
H12G C126 H12I 109.5 . .
H12H C126 H12I 109.5 . .
N15 C127 C128 121.3(6) . .
N15 C127 Sn5 116.6(4) . .
C128 C127 Sn5 122.0(4) . .
C127 C128 C129 118.0(6) . .
C127 C128 H128 121 . .
C129 C128 H128 121 . .
C130 C129 C128 120.7(6) . .
C130 C129 H129 119.6 . .
C128 C129 H129 119.6 . .
C129 C130 C131 117.1(6) . .
C129 C130 H130 121.4 . .
C131 C130 H130 121.4 . .
N15 C131 O15 112.6(5) . .
N15 C131 C130 122.2(6) . .
O15 C131 C130 125.1(6) . .
O15 C132 C135 101.9(6) . .
O15 C132 C134 110.0(6) . .
C135 C132 C134 110.0(6) . .
O15 C132 C133 110.2(6) . .
C135 C132 C133 110.2(6) . .
C134 C132 C133 113.8(7) . .
C132 C133 H13A 109.5 . .
C132 C133 H13B 109.5 . .
H13A C133 H13B 109.5 . .
C132 C133 H13C 109.5 . .
H13A C133 H13C 109.5 . .
H13B C133 H13C 109.5 . .
C132 C134 H13D 109.5 . .
C132 C134 H13E 109.5 . .
H13D C134 H13E 109.5 . .
C132 C134 H13F 109.5 . .
H13D C134 H13F 109.5 . .
H13E C134 H13F 109.5 . .
C132 C135 H13G 109.5 . .
C132 C135 H13H 109.5 . .
H13G C135 H13H 109.5 . .
C132 C135 H13I 109.5 . .
H13G C135 H13I 109.5 . .
H13H C135 H13I 109.5 . .
N16 C136 C137 121.4(5) . .
N16 C136 Sn6 113.2(4) . .
C137 C136 Sn6 125.3(4) . .
C136 C137 C138 118.7(5) . .
C136 C137 H137 120.6 . .
C138 C137 H137 120.6 . .
C139 C138 C137 119.8(5) . .
C139 C138 H138 120.1 . .
C137 C138 H138 120.1 . .
C138 C139 C140 117.9(5) . .
C138 C139 H139 121.1 . .
C140 C139 H139 121.1 . .
N16 C140 O16 120.9(5) . .
N16 C140 C139 123.1(5) . .
O16 C140 C139 116.0(5) . .
O16 C141 C142 111.4(5) . .
O16 C141 C143 111.4(5) . .
C142 C141 C143 111.2(5) . .
O16 C141 C144 102.0(4) . .
C142 C141 C144 110.5(5) . .
C143 C141 C144 110.0(5) . .
C141 C142 H14A 109.5 . .
C141 C142 H14B 109.5 . .
H14A C142 H14B 109.5 . .
C141 C142 H14C 109.5 . .
H14A C142 H14C 109.5 . .
H14B C142 H14C 109.5 . .
C141 C143 H14D 109.5 . .
C141 C143 H14E 109.5 . .
H14D C143 H14E 109.5 . .
C141 C143 H14F 109.5 . .
H14D C143 H14F 109.5 . .
H14E C143 H14F 109.5 . .
C141 C144 H14G 109.5 . .
C141 C144 H14H 109.5 . .
H14G C144 H14H 109.5 . .
C141 C144 H14I 109.5 . .
H14G C144 H14I 109.5 . .
H14H C144 H14I 109.5 . .
N17 C145 C146 121.6(5) . .
N17 C145 Sn6 114.8(4) . .
C146 C145 Sn6 123.5(4) . .
C147 C146 C145 119.6(5) . .
C147 C146 H146 120.2 . .
C145 C146 H146 120.2 . .
C146 C147 C148 119.4(5) . .
C146 C147 H147 120.3 . .
C148 C147 H147 120.3 . .
C147 C148 C149 117.4(5) . .
C147 C148 H148 121.3 . .
C149 C148 H148 121.3 . .
N17 C149 O17 120.8(5) . .
N17 C149 C148 124.4(5) . .
O17 C149 C148 114.8(5) . .
O17 C150 C152 110.3(5) . .
O17 C150 C151 110.2(5) . .
C152 C150 C151 112.8(6) . .
O17 C150 C153 102.4(5) . .
C152 C150 C153 110.6(6) . .
C151 C150 C153 110.0(6) . .
C150 C151 H15A 109.5 . .
C150 C151 H15B 109.5 . .
H15A C151 H15B 109.5 . .
C150 C151 H15C 109.5 . .
H15A C151 H15C 109.5 . .
H15B C151 H15C 109.5 . .
C150 C152 H15D 109.5 . .
C150 C152 H15E 109.5 . .
H15D C152 H15E 109.5 . .
C150 C152 H15F 109.5 . .
H15D C152 H15F 109.5 . .
H15E C152 H15F 109.5 . .
C150 C153 H15G 109.5 . .
C150 C153 H15H 109.5 . .
H15G C153 H15H 109.5 . .
C150 C153 H15I 109.5 . .
H15G C153 H15I 109.5 . .
H15H C153 H15I 109.5 . .
N18 C154 C155 121.2(5) . .
N18 C154 Sn6 114.5(4) . .
C155 C154 Sn6 124.3(4) . .
C154 C155 C156 119.4(5) . .
C154 C155 H155 120.3 . .
C156 C155 H155 120.3 . .
C157 C156 C155 119.9(5) . .
C157 C156 H156 120.1 . .
C155 C156 H156 120.1 . .
C156 C157 C158 117.0(6) . .
C156 C157 H157 121.5 . .
C158 C157 H157 121.5 . .
N18 C158 O18 120.2(5) . .
N18 C158 C157 124.6(5) . .
O18 C158 C157 115.3(5) . .
O18 C159 C162 111.7(5) . .
O18 C159 C161 110.7(5) . .
C162 C159 C161 112.3(5) . .
O18 C159 C160 101.0(5) . .
C162 C159 C160 110.9(5) . .
C161 C159 C160 109.7(5) . .
C159 C160 H16D 109.5 . .
C159 C160 H16E 109.5 . .
H16D C160 H16E 109.5 . .
C159 C160 H16F 109.5 . .
H16D C160 H16F 109.5 . .
H16E C160 H16F 109.5 . .
C159 C161 H16G 109.5 . .
C159 C161 H16H 109.5 . .
H16G C161 H16H 109.5 . .
C159 C161 H16I 109.5 . .
H16G C161 H16I 109.5 . .
H16H C161 H16I 109.5 . .
C159 C162 H16J 109.5 . .
C159 C162 H16K 109.5 . .
H16J C162 H16K 109.5 . .
C159 C162 H16L 109.5 . .
H16J C162 H16L 109.5 . .
H16K C162 H16L 109.5 . .
C5 N1 C1 117.6(5) . .
C14 N2 C10 118.6(4) . .
C23 N3 C19 117.9(5) . .
C32 N4 C28 120.0(5) . .
C32 N4 Li1 120.9(5) . .
C28 N4 Li1 119.1(5) . .
C41 N5 C37 119.2(5) . .
C41 N5 Li1 121.5(5) . .
C37 N5 Li1 118.2(5) . .
C50 N6 C46 120.0(5) . .
C50 N6 Li1 118.8(5) . .
C46 N6 Li1 120.8(5) . .
C59 N7 C55 117.3(5) . .
C68 N8 C64 117.0(5) . .
C77 N9 C73 118.0(5) . .
C86 N10 C82 117.2(5) . .
C95 N11 C91 116.6(5) . .
C104 N12 C100 118.0(5) . .
C113 N13 C109 118.7(5) . .
C113 N13 Li2 122.4(5) . .
C109 N13 Li2 118.2(5) . .
C122 N14 C118 120.2(6) . .
C122 N14 Li2 119.3(6) . .
C118 N14 Li2 120.2(5) . .
C131 N15 C127 120.6(5) . .
C131 N15 Li2 120.1(5) . .
C127 N15 Li2 118.7(5) . .
C140 N16 C136 119.0(5) . .
C149 N17 C145 117.7(5) . .
C158 N18 C154 117.9(5) . .
C5 O1 C6 121.9(5) . .
C14 O2 C15 121.9(4) . .
C23 O3 C24 124.4(5) . .
C32 O4 C33 125.0(5) . .
C41 O5 C42 118.5(5) . .
C50 O6 C51 123.3(5) . .
C59 O7 C60 122.1(4) . .
C68 O8 C69 123.9(5) . .
C77 O9 C78 123.0(5) . .
C86 O10 C87 123.3(4) . .
C95 O11 C96 122.5(5) . .
C104 O12 C105 122.6(4) . .
C113 O13 C114 118.1(5) . .
C122 O14 C123 119.0(6) . .
C131 O15 C132 124.2(5) . .
C140 O16 C141 122.4(4) . .
C149 O17 C150 122.8(4) . .
C158 O18 C159 121.2(4) . .
C19 Sn1 C1 103.2(2) . .
C19 Sn1 C10 104.80(19) . .
C1 Sn1 C10 101.2(2) . .
C19 Sn1 Pb1 109.23(14) . .
C1 Sn1 Pb1 112.53(14) . .
C10 Sn1 Pb1 123.82(14) . .
C28 Sn2 C46 100.0(2) . .
C28 Sn2 C37 98.6(2) . .
C46 Sn2 C37 92.4(2) . .
C28 Sn2 Pb1 113.74(16) . .
C46 Sn2 Pb1 111.77(15) . .
C37 Sn2 Pb1 134.11(15) . .
C28 Sn2 Li1 59.9(2) . .
C46 Sn2 Li1 60.1(2) . .
C37 Sn2 Li1 59.7(2) . .
Pb1 Sn2 Li1 165.92(18) . .
C73 Sn3 C64 103.3(2) . .
C73 Sn3 C55 104.26(19) . .
C64 Sn3 C55 101.8(2) . .
C73 Sn3 Pb1 107.90(14) . .
C64 Sn3 Pb1 131.99(14) . .
C55 Sn3 Pb1 104.66(14) . .
C82 Sn4 C100 102.6(2) . .
C82 Sn4 C91 99.6(2) . .
C100 Sn4 C91 100.40(19) . .
C82 Sn4 Pb2 115.68(14) . .
C100 Sn4 Pb2 104.68(14) . .
C91 Sn4 Pb2 130.09(14) . .
C118 Sn5 C109 97.1(2) . .
C118 Sn5 C127 100.5(2) . .
C109 Sn5 C127 93.8(2) . .
C118 Sn5 Pb2 116.72(17) . .
C109 Sn5 Pb2 129.84(15) . .
C127 Sn5 Pb2 113.38(14) . .
C118 Sn5 Li2 60.1(2) . .
C109 Sn5 Li2 60.1(2) . .
C127 Sn5 Li2 59.7(2) . .
Pb2 Sn5 Li2 169.67(18) . .
C145 Sn6 C154 101.2(2) . .
C145 Sn6 C136 104.41(19) . .
C154 Sn6 C136 100.7(2) . .
C145 Sn6 Pb2 109.00(14) . .
C154 Sn6 Pb2 112.42(14) . .
C136 Sn6 Pb2 126.15(14) . .
Sn1 Pb1 Sn3 94.485(12) . .
Sn1 Pb1 Sn2 90.899(12) . .
Sn3 Pb1 Sn2 90.853(12) . .
Sn6 Pb2 Sn5 90.873(12) . .
Sn6 Pb2 Sn4 93.863(12) . .
Sn5 Pb2 Sn4 92.837(12) . .
N4 Li1 N6 104.1(5) . .
N4 Li1 N5 103.2(5) . .
N6 Li1 N5 99.5(5) . .
N4 Li1 Sn2 64.3(3) . .
N6 Li1 Sn2 63.5(3) . .
N5 Li1 Sn2 64.4(3) . .
N14 Li2 N15 104.2(5) . .
N14 Li2 N13 101.9(5) . .
N15 Li2 N13 102.3(5) . .
N14 Li2 Sn5 64.2(3) . .
N15 Li2 Sn5 64.7(3) . .
N13 Li2 Sn5 64.6(3) . .

loop_
_geom_bond_atom_site_label_1
_geom_bond_atom_site_label_2
_geom_bond_distance
_geom_bond_site_symmetry_2
C1 N1 1.353(7) .
C1 C2 1.375(8) .
C1 Sn1 2.167(6) .
C2 C3 1.382(8) .
C2 H2 0.95 .
C3 C4 1.367(9) .
C3 H3 0.95 .
C4 C5 1.385(8) .
C4 H4 0.95 .
C5 N1 1.314(7) .
C5 O1 1.368(7) .
C6 O1 1.470(8) .
C6 C7 1.501(9) .
C6 C8 1.504(10) .
C6 C9 1.514(9) .
C7 H7A 0.98 .
C7 H7B 0.98 .
C7 H7C 0.98 .
C8 H8A 0.98 .
C8 H8B 0.98 .
C8 H8C 0.98 .
C9 H9A 0.98 .
C9 H9B 0.98 .
C9 H9C 0.98 .
C10 N2 1.361(7) .
C10 C11 1.372(7) .
C10 Sn1 2.182(5) .
C11 C12 1.396(8) .
C11 H11 0.95 .
C12 C13 1.370(8) .
C12 H12 0.95 .
C13 C14 1.402(7) .
C13 H13 0.95 .
C14 N2 1.321(6) .
C14 O2 1.350(6) .
C15 O2 1.470(6) .
C15 C17 1.505(8) .
C15 C16 1.521(8) .
C15 C18 1.530(8) .
C16 H16A 0.98 .
C16 H16B 0.98 .
C16 H16C 0.98 .
C17 H17A 0.98 .
C17 H17B 0.98 .
C17 H17C 0.98 .
C18 H18A 0.98 .
C18 H18B 0.98 .
C18 H18C 0.98 .
C19 N3 1.367(6) .
C19 C20 1.371(7) .
C19 Sn1 2.154(5) .
C20 C21 1.379(8) .
C20 H20 0.95 .
C21 C22 1.374(8) .
C21 H21 0.95 .
C22 C23 1.378(8) .
C22 H22 0.95 .
C23 N3 1.324(7) .
C23 O3 1.359(6) .
C24 O3 1.445(7) .
C24 C26 1.499(11) .
C24 C27 1.499(11) .
C24 C25 1.534(9) .
C25 H25A 0.98 .
C25 H25B 0.98 .
C25 H25C 0.98 .
C26 H26A 0.98 .
C26 H26B 0.98 .
C26 H26C 0.98 .
C27 H27A 0.98 .
C27 H27B 0.98 .
C27 H27C 0.98 .
C28 N4 1.370(7) .
C28 C29 1.384(8) .
C28 Sn2 2.172(6) .
C29 C30 1.378(9) .
C29 H29 0.95 .
C30 C31 1.357(10) .
C30 H30 0.95 .
C31 C32 1.382(9) .
C31 H31 0.95 .
C32 N4 1.327(7) .
C32 O4 1.362(7) .
C33 O4 1.370(8) .
C33 C36 1.503(8) .
C33 C34F 1.516(9) .
C33 C35F 1.521(9) .
C33 C35 1.528(8) .
C33 C36F 1.560(9) .
C33 C34 1.566(8) .
C34 H34A 0.98 .
C34 H34B 0.98 .
C34 H34C 0.98 .
C35 H35A 0.98 .
C35 H35B 0.98 .
C35 H35C 0.98 .
C36 H36A 0.98 .
C36 H36B 0.98 .
C36 H36C 0.98 .
C34F H34D 0.98 .
C34F H34E 0.98 .
C34F H34F 0.98 .
C35F H35D 0.98 .
C35F H35E 0.98 .
C35F H35F 0.98 .
C36F H36D 0.98 .
C36F H36E 0.98 .
C36F H36F 0.98 .
C37 N5 1.343(7) .
C37 C38 1.391(8) .
C37 Sn2 2.191(6) .
C38 C39 1.378(8) .
C38 H38 0.95 .
C39 C40 1.381(9) .
C39 H39 0.95 .
C40 C41 1.382(9) .
C40 H40 0.95 .
C41 N5 1.339(7) .
C41 O5 1.364(7) .
C42 O5 1.473(8) .
C42 C44 1.489(11) .
C42 C45 1.504(10) .
C42 C43 1.520(11) .
C43 H43A 0.98 .
C43 H43B 0.98 .
C43 H43C 0.98 .
C44 H44A 0.98 .
C44 H44B 0.98 .
C44 H44C 0.98 .
C45 H45A 0.98 .
C45 H45B 0.98 .
C45 H45C 0.98 .
C46 N6 1.341(7) .
C46 C47 1.380(7) .
C46 Sn2 2.183(6) .
C47 C48 1.399(8) .
C47 H47 0.95 .
C48 C49 1.361(8) .
C48 H48 0.95 .
C49 C50 1.398(8) .
C49 H49 0.95 .
C50 N6 1.324(7) .
C50 O6 1.359(7) .
C51 O6 1.451(7) .
C51 C54 1.511(9) .
C51 C52 1.513(9) .
C51 C53 1.521(9) .
C52 H52A 0.98 .
C52 H52B 0.98 .
C52 H52C 0.98 .
C53 H53A 0.98 .
C53 H53B 0.98 .
C53 H53C 0.98 .
C54 H54A 0.98 .
C54 H54B 0.98 .
C54 H54C 0.98 .
C55 N7 1.365(7) .
C55 C56 1.371(8) .
C55 Sn3 2.177(5) .
C56 C57 1.390(8) .
C56 H56 0.95 .
C57 C58 1.373(8) .
C57 H57 0.95 .
C58 C59 1.372(8) .
C58 H58 0.95 .
C59 N7 1.316(7) .
C59 O7 1.371(6) .
C60 O7 1.455(7) .
C60 C63 1.508(9) .
C60 C62 1.512(9) .
C60 C61 1.530(8) .
C61 H61A 0.98 .
C61 H61B 0.98 .
C61 H61C 0.98 .
C62 H62A 0.98 .
C62 H62B 0.98 .
C62 H62C 0.98 .
C63 H63A 0.98 .
C63 H63B 0.98 .
C63 H63C 0.98 .
C64 N8 1.362(6) .
C64 C65 1.370(7) .
C64 Sn3 2.169(5) .
C65 C66 1.381(7) .
C65 H65 0.95 .
C66 C67 1.353(8) .
C66 H66 0.95 .
C67 C68 1.386(8) .
C67 H67 0.95 .
C68 N8 1.325(7) .
C68 O8 1.356(7) .
C69 O8 1.452(8) .
C69 C72 1.476(11) .
C69 C70 1.488(10) .
C69 C71 1.511(10) .
C70 H70A 0.98 .
C70 H70B 0.98 .
C70 H70C 0.98 .
C71 H71A 0.98 .
C71 H71B 0.98 .
C71 H71C 0.98 .
C72 H72A 0.98 .
C72 H72B 0.98 .
C72 H72C 0.98 .
C73 N9 1.344(7) .
C73 C74 1.366(7) .
C73 Sn3 2.167(6) .
C74 C75 1.402(9) .
C74 H74 0.95 .
C75 C76 1.375(9) .
C75 H75 0.95 .
C76 C77 1.380(8) .
C76 H76 0.95 .
C77 N9 1.324(7) .
C77 O9 1.351(7) .
C78 O9 1.466(7) .
C78 C80 1.507(9) .
C78 C79 1.520(9) .
C78 C81 1.525(8) .
C79 H79A 0.98 .
C79 H79B 0.98 .
C79 H79C 0.98 .
C80 H80A 0.98 .
C80 H80B 0.98 .
C80 H80C 0.98 .
C81 H81A 0.98 .
C81 H81B 0.98 .
C81 H81C 0.98 .
C82 N10 1.368(6) .
C82 C83 1.388(7) .
C82 Sn4 2.166(5) .
C83 C84 1.383(8) .
C83 H83 0.95 .
C84 C85 1.362(8) .
C84 H84 0.95 .
C85 C86 1.390(7) .
C85 H85 0.95 .
C86 N10 1.315(7) .
C86 O10 1.368(6) .
C87 O10 1.460(6) .
C87 C89 1.502(9) .
C87 C88 1.522(8) .
C87 C90 1.525(8) .
C88 H88A 0.98 .
C88 H88B 0.98 .
C88 H88C 0.98 .
C89 H89A 0.98 .
C89 H89B 0.98 .
C89 H89C 0.98 .
C90 H90A 0.98 .
C90 H90B 0.98 .
C90 H90C 0.98 .
C91 N11 1.362(7) .
C91 C92 1.366(7) .
C91 Sn4 2.188(5) .
C92 C93 1.394(8) .
C92 H92 0.95 .
C93 C94 1.362(8) .
C93 H93 0.95 .
C94 C95 1.388(8) .
C94 H94 0.95 .
C95 N11 1.324(7) .
C95 O11 1.358(7) .
C96 O11 1.461(8) .
C96 C99 1.504(10) .
C96 C97 1.511(11) .
C96 C98 1.528(9) .
C97 H97A 0.98 .
C97 H97B 0.98 .
C97 H97C 0.98 .
C98 H98A 0.98 .
C98 H98B 0.98 .
C98 H98C 0.98 .
C99 H99A 0.98 .
C99 H99B 0.98 .
C99 H99C 0.98 .
C100 C101 1.364(8) .
C100 N12 1.371(6) .
C100 Sn4 2.169(5) .
C101 C102 1.389(8) .
C101 H101 0.95 .
C102 C103 1.371(8) .
C102 H102 0.95 .
C103 C104 1.383(7) .
C103 H103 0.95 .
C104 N12 1.330(7) .
C104 O12 1.365(6) .
C105 O12 1.469(7) .
C105 C108 1.510(8) .
C105 C107 1.513(8) .
C105 C106 1.520(8) .
C106 H10A 0.98 .
C106 H10B 0.98 .
C106 H10C 0.98 .
C107 H10D 0.98 .
C107 H10E 0.98 .
C107 H10F 0.98 .
C108 H10G 0.98 .
C108 H10H 0.98 .
C108 H10I 0.98 .
C109 N13 1.350(7) .
C109 C110 1.377(8) .
C109 Sn5 2.186(6) .
C110 C111 1.378(8) .
C110 H110 0.95 .
C111 C112 1.373(8) .
C111 H111 0.95 .
C112 C113 1.377(8) .
C112 H112 0.95 .
C113 N13 1.336(7) .
C113 O13 1.371(7) .
C114 O13 1.467(7) .
C114 C115 1.503(10) .
C114 C117 1.511(9) .
C114 C116 1.519(9) .
C115 H11A 0.98 .
C115 H11B 0.98 .
C115 H11C 0.98 .
C116 H11D 0.98 .
C116 H11E 0.98 .
C116 H11F 0.98 .
C117 H11G 0.98 .
C117 H11H 0.98 .
C117 H11I 0.98 .
C118 N14 1.361(8) .
C118 C119 1.390(9) .
C118 Sn5 2.180(6) .
C119 C120 1.389(10) .
C119 H119 0.95 .
C120 C121 1.367(11) .
C120 H120 0.95 .
C121 C122 1.388(10) .
C121 H121 0.95 .
C122 N14 1.329(8) .
C122 O14 1.368(8) .
C123 O14 1.471(8) .
C123 C125 1.491(11) .
C123 C124 1.500(11) .
C123 C126 1.508(12) .
C124 H12A 0.98 .
C124 H12B 0.98 .
C124 H12C 0.98 .
C125 H12D 0.98 .
C125 H12E 0.98 .
C125 H12F 0.98 .
C126 H12G 0.98 .
C126 H12H 0.98 .
C126 H12I 0.98 .
C127 N15 1.347(7) .
C127 C128 1.371(8) .
C127 Sn5 2.192(6) .
C128 C129 1.402(9) .
C128 H128 0.95 .
C129 C130 1.376(10) .
C129 H129 0.95 .
C130 C131 1.398(9) .
C130 H130 0.95 .
C131 N15 1.318(8) .
C131 O15 1.353(7) .
C132 O15 1.453(7) .
C132 C135 1.515(9) .
C132 C134 1.515(10) .
C132 C133 1.525(10) .
C133 H13A 0.98 .
C133 H13B 0.98 .
C133 H13C 0.98 .
C134 H13D 0.98 .
C134 H13E 0.98 .
C134 H13F 0.98 .
C135 H13G 0.98 .
C135 H13H 0.98 .
C135 H13I 0.98 .
C136 N16 1.351(7) .
C136 C137 1.389(7) .
C136 Sn6 2.181(5) .
C137 C138 1.392(7) .
C137 H137 0.95 .
C138 C139 1.374(8) .
C138 H138 0.95 .
C139 C140 1.392(7) .
C139 H139 0.95 .
C140 N16 1.328(6) .
C140 O16 1.349(6) .
C141 O16 1.466(6) .
C141 C142 1.506(8) .
C141 C143 1.510(8) .
C141 C144 1.521(8) .
C142 H14A 0.98 .
C142 H14B 0.98 .
C142 H14C 0.98 .
C143 H14D 0.98 .
C143 H14E 0.98 .
C143 H14F 0.98 .
C144 H14G 0.98 .
C144 H14H 0.98 .
C144 H14I 0.98 .
C145 N17 1.362(6) .
C145 C146 1.380(7) .
C145 Sn6 2.163(5) .
C146 C147 1.380(8) .
C146 H146 0.95 .
C147 C148 1.381(8) .
C147 H147 0.95 .
C148 C149 1.392(8) .
C148 H148 0.95 .
C149 N17 1.320(7) .
C149 O17 1.365(6) .
C150 O17 1.454(7) .
C150 C152 1.495(9) .
C150 C151 1.509(9) .
C150 C153 1.517(8) .
C151 H15A 0.98 .
C151 H15B 0.98 .
C151 H15C 0.98 .
C152 H15D 0.98 .
C152 H15E 0.98 .
C152 H15F 0.98 .
C153 H15G 0.98 .
C153 H15H 0.98 .
C153 H15I 0.98 .
C154 N18 1.351(7) .
C154 C155 1.380(7) .
C154 Sn6 2.170(5) .
C155 C156 1.385(8) .
C155 H155 0.95 .
C156 C157 1.367(8) .
C156 H156 0.95 .
C157 C158 1.385(8) .
C157 H157 0.95 .
C158 N18 1.324(7) .
C158 O18 1.362(7) .
C159 O18 1.474(7) .
C159 C162 1.511(8) .
C159 C161 1.513(8) .
C159 C160 1.537(8) .
C160 H16D 0.98 .
C160 H16E 0.98 .
C160 H16F 0.98 .
C161 H16G 0.98 .
C161 H16H 0.98 .
C161 H16I 0.98 .
C162 H16J 0.98 .
C162 H16K 0.98 .
C162 H16L 0.98 .
N4 Li1 1.996(11) .
N5 Li1 2.030(11) .
N6 Li1 2.004(11) .
N13 Li2 2.022(11) .
N14 Li2 1.981(11) .
N15 Li2 2.004(11) .
Sn1 Pb1 2.8743(4) .
Sn2 Pb1 2.8919(4) .
Sn2 Li1 3.321(10) .
Sn3 Pb1 2.8818(4) .
Sn4 Pb2 2.8961(4) .
Sn5 Pb2 2.8959(5) .
Sn5 Li2 3.304(10) .
Sn6 Pb2 2.8845(4) .
